data_1551532
loop_
_publ_author_name
'ASANO, Akiko'
'DOI, Mitsunobu'

_publ_section_title
;
 Crystal Structure of Gramicidin S Hydrochloride at 1.1 \%A Resolution
;
_journal_issue 0
_journal_name_full 'X-ray Structure Analysis Online'
_journal_page_first 1
_journal_paper_doi 10.2116/xraystruct.35.1
_journal_volume 35
_journal_year 2019
_chemical_absolute_configuration rm
_chemical_formula_moiety 'C60 H94 N12 O10, 2(Cl), O'
_chemical_formula_sum 'C60 H94 Cl2 N12 O11'
_chemical_formula_weight 1230.38
_space_group_crystal_system orthorhombic
_space_group_IT_number 18
_space_group_name_Hall 'P 2 2ab'
_space_group_name_H-M_alt 'P 21 21 2'
_symmetry_space_group_name_Hall 'P 2 2ab'
_symmetry_space_group_name_H-M 'P 21 21 2'
_atom_sites_solution_hydrogens geom
_audit_creation_method SHELXL-2016/4
_cell_angle_alpha 90
_cell_angle_beta 90
_cell_angle_gamma 90
_cell_formula_units_Z 8
_cell_length_a 34.9877(14)
_cell_length_b 23.3809(14)
_cell_length_c 18.8662(5)
_cell_measurement_reflns_used 8580
_cell_measurement_temperature 93
_cell_measurement_theta_max 51.29
_cell_measurement_theta_min 2.65
_cell_volume 15433.4(12)
_computing_cell_refinement CrysAlisPro
_computing_data_collection CrysAlisPro
_computing_data_reduction CrysAlisPro
_computing_molecular_graphics Mercury
_computing_structure_refinement 'SHELXL-2016/4 (Sheldrick, 2016)'
_computing_structure_solution SHELXD
_diffrn_ambient_temperature 93
_diffrn_detector_area_resol_mean 5.811
_diffrn_measured_fraction_theta_full 1.000
_diffrn_measured_fraction_theta_max 0.999
_diffrn_measurement_device_type 'Rigaku XtaLAB P200'
_diffrn_measurement_method \w-scan
_diffrn_radiation_type CuK\a
_diffrn_radiation_wavelength 1.54184
_diffrn_reflns_av_R_equivalents 0.0462
_diffrn_reflns_av_unetI/netI 0.0646
_diffrn_reflns_Laue_measured_fraction_full 1.000
_diffrn_reflns_Laue_measured_fraction_max 0.999
_diffrn_reflns_limit_h_max 30
_diffrn_reflns_limit_h_min -31
_diffrn_reflns_limit_k_max 21
_diffrn_reflns_limit_k_min -21
_diffrn_reflns_limit_l_max 9
_diffrn_reflns_limit_l_min -17
_diffrn_reflns_number 28227
_diffrn_reflns_point_group_measured_fraction_full 0.943
_diffrn_reflns_point_group_measured_fraction_max 0.943
_diffrn_reflns_theta_full 44.494
_diffrn_reflns_theta_max 44.494
_diffrn_reflns_theta_min 2.273
_diffrn_source 'rotating anode'
_exptl_absorpt_coefficient_mu 1.211
_exptl_absorpt_correction_T_max 1.00000
_exptl_absorpt_correction_T_min 0.43975
_exptl_absorpt_correction_type multi-scan
_exptl_absorpt_process_details CrysAlisPro
_exptl_crystal_colour colourless
_exptl_crystal_density_diffrn 1.059
_exptl_crystal_description block
_exptl_crystal_F_000 5280
_exptl_crystal_size_max 0.52
_exptl_crystal_size_mid 0.16
_exptl_crystal_size_min 0.10
_refine_diff_density_max 0.881
_refine_diff_density_min -0.561
_refine_diff_density_rms 0.130
_refine_ls_abs_structure_details
;
 Flack x determined using 3034 quotients [(I+)-(I-)]/[(I+)+(I-)]
 (Parsons, Flack and Wagner, Acta Cryst. B69 (2013) 249-259).
;
_refine_ls_abs_structure_Flack 0.13(2)
_refine_ls_extinction_method none
_refine_ls_goodness_of_fit_ref 2.756
_refine_ls_hydrogen_treatment constr
_refine_ls_matrix_type full
_refine_ls_number_parameters 1490
_refine_ls_number_reflns 11453
_refine_ls_number_restraints 1063
_refine_ls_restrained_S_all 2.806
_refine_ls_R_factor_all 0.1793
_refine_ls_R_factor_gt 0.1650
_refine_ls_shift/su_max 0.024
_refine_ls_shift/su_mean 0.001
_refine_ls_structure_factor_coef Fsqd
_refine_ls_weighting_details 'w=1/[\s^2^(Fo^2^)+(0.1000P)^2^+1.8000P] where P=(Fo^2^+2Fc^2^)/3'
_refine_ls_weighting_scheme calc
_refine_ls_wR_factor_gt 0.4007
_refine_ls_wR_factor_ref 0.4081
_reflns_Friedel_coverage 0.715
_reflns_Friedel_fraction_full 0.874
_reflns_Friedel_fraction_max 0.874
_reflns_number_gt 9329
_reflns_number_total 11453
_reflns_threshold_expression 'I > 2\s(I)'
_cod_data_source_file 35_1_1.txt
_cod_data_source_block 180731gs
_cod_database_code 1551532
_shelx_shelxl_version_number 2016/4
_shelx_space_group_comment
;
The symmetry employed for this shelxl refinement is uniquely defined
by the following loop, which should always be used as a source of
symmetry information in preference to the above space-group names.
They are only intended as comments.
;

loop_
_space_group_symop_operation_xyz
'x, y, z'
'-x, -y, z'
'-x+1/2, y+1/2, -z'
'x+1/2, -y+1/2, -z'

loop_
_atom_site_label
_atom_site_type_symbol
_atom_site_fract_x
_atom_site_fract_y
_atom_site_fract_z
_atom_site_U_iso_or_equiv
_atom_site_adp_type
_atom_site_occupancy
_atom_site_site_symmetry_order
_atom_site_calc_flag
_atom_site_refinement_flags_posn
_atom_site_refinement_flags_adp
_atom_site_refinement_flags_occupancy
CL1 Cl 0.3373(3) 0.1955(6) -0.0369(5) 0.177(4) Uani 1 1 d . U .
CL2 Cl 0.500000 0.000000 0.1512(7) 0.169(5) Uani 1 2 d S TU P
CL3 Cl 0.5496(7) 0.0610(9) 0.3695(12) 0.302(9) Uani 1 1 d . U .
CL4 Cl 0.5635(5) 0.1373(9) 0.9718(5) 0.256(8) Uani 1 1 d . . .
CL2' Cl 0.6044(9) -0.0863(15) 0.6094(13) 0.248(16) Uani 0.5 1 d . . P
O2W O 0.5731(8) 0.1887(10) 0.3952(11) 0.160(9) Uani 1 1 d . . .
O3W O 0.5309(7) 0.1851(15) 0.1068(16) 0.202(12) Uani 1 1 d . . .
N11A N 0.3162(6) 0.2137(13) 0.2153(12) 0.116(5) Uani 1 1 d . U .
H11A H 0.308858 0.233481 0.251245 0.139 Uiso 1 1 calc R U .
C11A C 0.3294(7) 0.2445(15) 0.1542(14) 0.118(4) Uani 1 1 d . U .
H11B H 0.321123 0.225502 0.110514 0.142 Uiso 1 1 calc R U .
O12A O 0.3914(4) 0.2643(10) 0.2070(9) 0.115(5) Uani 1 1 d . U .
C12A C 0.3752(8) 0.2497(15) 0.1569(15) 0.113(5) Uani 1 1 d . U .
C13A C 0.3148(8) 0.3117(17) 0.1554(15) 0.128(5) Uani 1 1 d . U .
H13A H 0.325092 0.329486 0.198425 0.154 Uiso 1 1 calc R U .
C14A C 0.3246(9) 0.3506(16) 0.0932(15) 0.141(9) Uani 1 1 d . U .
H14A H 0.351817 0.350967 0.086231 0.212 Uiso 1 1 calc R U .
H14B H 0.312367 0.336621 0.051074 0.212 Uiso 1 1 calc R U .
H14C H 0.315903 0.388711 0.102980 0.212 Uiso 1 1 calc R U .
C15A C 0.2678(9) 0.3165(18) 0.1591(16) 0.151(9) Uani 1 1 d . U .
H15A H 0.258483 0.293159 0.197198 0.227 Uiso 1 1 calc R U .
H15B H 0.260625 0.355554 0.167037 0.227 Uiso 1 1 calc R U .
H15C H 0.257089 0.303463 0.115131 0.227 Uiso 1 1 calc R U .
N21A N 0.3896(6) 0.2320(11) 0.0945(11) 0.111(4) Uani 1 1 d . U .
H21A H 0.375143 0.221548 0.059943 0.134 Uiso 1 1 calc R U .
C21A C 0.4344(7) 0.2316(14) 0.0885(14) 0.110(4) Uani 1 1 d . U .
H21B H 0.446406 0.223447 0.134349 0.132 Uiso 1 1 calc R U .
C22A C 0.4452(8) 0.2957(14) 0.0603(14) 0.103(4) Uani 1 1 d . U .
O22A O 0.4330(5) 0.3147(9) 0.0018(7) 0.111(5) Uani 1 1 d . U .
C23A C 0.4458(8) 0.1860(13) 0.0312(14) 0.120(5) Uani 1 1 d . U .
H23A H 0.433336 0.195234 -0.013294 0.144 Uiso 1 1 calc R U .
H23B H 0.473176 0.187312 0.023608 0.144 Uiso 1 1 calc R U .
C24A C 0.4344(9) 0.1260(14) 0.0537(16) 0.128(6) Uani 1 1 d . U .
H24A H 0.447306 0.117103 0.097801 0.153 Uiso 1 1 calc R U .
H24B H 0.407133 0.125671 0.062968 0.153 Uiso 1 1 calc R U .
C25A C 0.4423(10) 0.0847(16) 0.0066(17) 0.137(7) Uani 1 1 d . U .
H25A H 0.468492 0.089127 -0.009620 0.165 Uiso 1 1 calc R U .
H25B H 0.425687 0.088961 -0.034213 0.165 Uiso 1 1 calc R U .
N25A N 0.4375(9) 0.0278(13) 0.0359(16) 0.164(9) Uani 1 1 d . U .
H25C H 0.443075 0.001877 0.003021 0.246 Uiso 1 1 calc R U .
H25D H 0.453121 0.023459 0.072820 0.246 Uiso 1 1 calc R U .
H25E H 0.413442 0.023305 0.050024 0.246 Uiso 1 1 calc R U .
N31A N 0.4712(5) 0.3190(10) 0.1006(10) 0.094(4) Uani 1 1 d . U .
H31A H 0.479645 0.300773 0.136968 0.112 Uiso 1 1 calc R U .
C31A C 0.4856(6) 0.3745(12) 0.0844(12) 0.089(4) Uani 1 1 d . U .
H31B H 0.479415 0.383493 0.034951 0.107 Uiso 1 1 calc R U .
C32A C 0.5297(7) 0.3716(13) 0.0926(13) 0.089(4) Uani 1 1 d . U .
O32A O 0.5480(4) 0.4041(7) 0.1351(7) 0.085(4) Uani 1 1 d . U .
C33A C 0.4683(6) 0.4209(11) 0.1323(11) 0.083(4) Uani 1 1 d . U .
H33A H 0.475031 0.412043 0.180920 0.099 Uiso 1 1 calc R U .
H33B H 0.480275 0.457048 0.120480 0.099 Uiso 1 1 calc R U .
C34A C 0.4257(6) 0.4289(12) 0.1287(11) 0.084(5) Uani 1 1 d . U .
H34A H 0.413422 0.391217 0.125924 0.101 Uiso 1 1 calc R U .
C35A C 0.4106(7) 0.4597(11) 0.1912(12) 0.094(7) Uani 1 1 d . U .
H35A H 0.383393 0.463842 0.186761 0.141 Uiso 1 1 calc R U .
H35B H 0.416369 0.438419 0.233368 0.141 Uiso 1 1 calc R U .
H35C H 0.422216 0.496806 0.193984 0.141 Uiso 1 1 calc R U .
C36A C 0.4149(8) 0.4637(12) 0.0621(13) 0.107(7) Uani 1 1 d . U .
H36A H 0.424331 0.444620 0.020610 0.160 Uiso 1 1 calc R U .
H36B H 0.387567 0.467043 0.059133 0.160 Uiso 1 1 calc R U .
H36C H 0.426000 0.501165 0.065155 0.160 Uiso 1 1 calc R U .
N41A N 0.5486(5) 0.3365(9) 0.0445(9) 0.089(4) Uani 1 1 d . U .
H41A H 0.536134 0.316063 0.014453 0.107 Uiso 1 1 calc R U .
C41A C 0.5910(6) 0.3357(13) 0.0471(11) 0.092(4) Uani 1 1 d . U .
H41B H 0.599740 0.375392 0.043125 0.110 Uiso 1 1 calc R U .
C42A C 0.6026(7) 0.3141(14) 0.1219(13) 0.088(4) Uani 1 1 d . U .
O42A O 0.5898(4) 0.2654(9) 0.1357(8) 0.096(5) Uani 1 1 d . U .
C43A C 0.6068(7) 0.3044(14) -0.0137(12) 0.106(5) Uani 1 1 d . U .
H43A H 0.596799 0.320486 -0.057255 0.127 Uiso 1 1 calc R U .
H43B H 0.598851 0.264669 -0.011215 0.127 Uiso 1 1 calc R U .
C44A C 0.6661(6) 0.3537(10) -0.0494(10) 0.135(6) Uani 1 1 d G U .
H44A H 0.650616 0.380787 -0.071277 0.162 Uiso 1 1 calc R U .
C47A C 0.7056(6) 0.3597(9) -0.0511(10) 0.146(6) Uani 1 1 d G U .
H47A H 0.716569 0.390790 -0.074145 0.176 Uiso 1 1 calc R U .
C45A C 0.7287(4) 0.3192(11) -0.0183(12) 0.148(6) Uani 1 1 d G U .
H45A H 0.755169 0.323252 -0.019448 0.178 Uiso 1 1 calc R U .
C46A C 0.7123(6) 0.2728(10) 0.0162(10) 0.148(6) Uani 1 1 d G U .
H46A H 0.727816 0.245710 0.038119 0.177 Uiso 1 1 calc R U .
C48A C 0.6728(6) 0.2668(9) 0.0179(10) 0.139(6) Uani 1 1 d G U .
H48A H 0.661863 0.235706 0.040988 0.167 Uiso 1 1 calc R U .
C49A C 0.6497(4) 0.3073(11) -0.0149(11) 0.126(5) Uani 1 1 d G U .
N51A N 0.6270(5) 0.3399(9) 0.1609(9) 0.086(4) Uani 1 1 d . U .
C51A C 0.6410(7) 0.3163(13) 0.2250(11) 0.090(4) Uani 1 1 d . U .
H51A H 0.650634 0.277543 0.216236 0.108 Uiso 1 1 calc R U .
C52A C 0.6102(7) 0.3143(13) 0.2826(13) 0.093(4) Uani 1 1 d . U .
O52A O 0.6155(5) 0.2858(9) 0.3398(9) 0.115(5) Uani 1 1 d . U .
C53A C 0.6731(7) 0.3545(12) 0.2423(12) 0.094(5) Uani 1 1 d . U .
H53A H 0.676620 0.357095 0.293217 0.113 Uiso 1 1 calc R U .
H53B H 0.696652 0.340566 0.221174 0.113 Uiso 1 1 calc R U .
C54A C 0.6631(7) 0.4079(12) 0.2139(12) 0.095(5) Uani 1 1 d . U .
H54A H 0.685618 0.431553 0.207520 0.113 Uiso 1 1 calc R U .
H54B H 0.645447 0.427647 0.245061 0.113 Uiso 1 1 calc R U .
C55A C 0.6447(7) 0.3957(11) 0.1443(11) 0.088(4) Uani 1 1 d . U .
H55A H 0.625789 0.424310 0.132008 0.106 Uiso 1 1 calc R U .
H55B H 0.663373 0.392561 0.106440 0.106 Uiso 1 1 calc R U .
N61A N 0.5773(5) 0.3417(9) 0.2739(9) 0.089(4) Uani 1 1 d . U .
H61A H 0.574051 0.361070 0.235631 0.107 Uiso 1 1 calc R U .
C61A C 0.5460(7) 0.3406(11) 0.3264(13) 0.102(4) Uani 1 1 d D U .
H61B H 0.555621 0.322549 0.369784 0.122 Uiso 1 1 calc R U .
C62A C 0.5139(7) 0.3067(13) 0.3001(13) 0.097(4) Uani 1 1 d . U .
O62A O 0.5065(4) 0.3055(8) 0.2305(7) 0.100(5) Uani 1 1 d . U .
C63A C 0.5346(7) 0.4007(12) 0.3438(15) 0.121(5) Uani 1 1 d D U .
H63A H 0.533354 0.417517 0.296298 0.146 Uiso 1 1 calc R U .
C65A C 0.4965(8) 0.4145(16) 0.3706(18) 0.158(9) Uani 1 1 d D U .
H65A H 0.494676 0.454974 0.378552 0.237 Uiso 1 1 calc R U .
H65B H 0.477685 0.403077 0.336419 0.237 Uiso 1 1 calc R U .
H65C H 0.492210 0.394564 0.414315 0.237 Uiso 1 1 calc R U .
C64A C 0.5676(7) 0.4336(14) 0.3750(15) 0.130(8) Uani 1 1 d D U .
H64A H 0.591010 0.420970 0.353518 0.195 Uiso 1 1 calc R U .
H64B H 0.564145 0.473669 0.366054 0.195 Uiso 1 1 calc R U .
H64C H 0.568669 0.427027 0.425155 0.195 Uiso 1 1 calc R U .
N71A N 0.4897(5) 0.2809(9) 0.3465(10) 0.095(4) Uani 1 1 d . U .
H71A H 0.497916 0.274479 0.388777 0.114 Uiso 1 1 calc R U .
C71A C 0.4512(7) 0.2634(13) 0.3294(14) 0.102(4) Uani 1 1 d . U .
H71B H 0.446562 0.273535 0.279790 0.123 Uiso 1 1 calc R U .
C72A C 0.4235(8) 0.2986(12) 0.3751(14) 0.095(4) Uani 1 1 d . U .
O72A O 0.4326(4) 0.3098(9) 0.4369(8) 0.110(5) Uani 1 1 d . U .
C73A C 0.4439(9) 0.2041(13) 0.3367(15) 0.123(5) Uani 1 1 d . U .
H73A H 0.416997 0.196483 0.329023 0.148 Uiso 1 1 calc R U .
H73B H 0.450470 0.191689 0.384300 0.148 Uiso 1 1 calc R U .
C74A C 0.4695(11) 0.1689(16) 0.2788(19) 0.145(6) Uani 1 1 d . U .
H74A H 0.468299 0.186088 0.232122 0.174 Uiso 1 1 calc R U .
H74B H 0.495942 0.165238 0.293540 0.174 Uiso 1 1 calc R U .
C75A C 0.4514(12) 0.1198(18) 0.281(2) 0.162(7) Uani 1 1 d . U .
H75A H 0.459215 0.096884 0.241018 0.194 Uiso 1 1 calc R U .
H75B H 0.424181 0.127043 0.276539 0.194 Uiso 1 1 calc R U .
N75A N 0.4586(11) 0.0818(16) 0.3553(18) 0.194(10) Uani 1 1 d . U .
H75C H 0.445384 0.049341 0.352945 0.291 Uiso 1 1 calc R U .
H75D H 0.483348 0.073985 0.359642 0.291 Uiso 1 1 calc R U .
H75E H 0.450810 0.101995 0.392631 0.291 Uiso 1 1 calc R U .
N81A N 0.3909(5) 0.3125(9) 0.3515(10) 0.088(4) Uani 1 1 d . U .
H81A H 0.385753 0.302867 0.308561 0.106 Uiso 1 1 calc R U .
C81A C 0.3585(6) 0.3460(11) 0.3938(12) 0.083(4) Uani 1 1 d . U .
H81B H 0.366471 0.351883 0.443117 0.099 Uiso 1 1 calc R U .
C82A C 0.3259(6) 0.3085(11) 0.3911(12) 0.079(4) Uani 1 1 d . U .
O82A O 0.3080(4) 0.2993(7) 0.3350(7) 0.085(4) Uani 1 1 d . U .
C83A C 0.3505(7) 0.4016(11) 0.3599(13) 0.090(5) Uani 1 1 d . U .
H83A H 0.374543 0.421765 0.353969 0.108 Uiso 1 1 calc R U .
H83B H 0.340258 0.394428 0.313007 0.108 Uiso 1 1 calc R U .
C84A C 0.3247(8) 0.4381(12) 0.3967(13) 0.100(5) Uani 1 1 d . U .
H84A H 0.301451 0.416083 0.406099 0.120 Uiso 1 1 calc R U .
C85A C 0.3132(8) 0.4913(12) 0.3566(14) 0.111(7) Uani 1 1 d . U .
H85A H 0.295839 0.513451 0.384953 0.166 Uiso 1 1 calc R U .
H85B H 0.335458 0.513695 0.346144 0.166 Uiso 1 1 calc R U .
H85C H 0.300808 0.480567 0.313128 0.166 Uiso 1 1 calc R U .
C86A C 0.3432(8) 0.4578(12) 0.4764(13) 0.107(7) Uani 1 1 d . U .
H86A H 0.325497 0.482358 0.500429 0.160 Uiso 1 1 calc R U .
H86B H 0.347813 0.424314 0.504614 0.160 Uiso 1 1 calc R U .
H86C H 0.366882 0.477790 0.469088 0.160 Uiso 1 1 calc R U .
N91A N 0.3174(5) 0.2790(8) 0.4503(9) 0.080(4) Uani 1 1 d . U .
H91A H 0.327861 0.287306 0.490319 0.096 Uiso 1 1 calc R U .
C91A C 0.2894(7) 0.2318(11) 0.4440(12) 0.089(4) Uani 1 1 d . U .
H91B H 0.264609 0.246557 0.428389 0.107 Uiso 1 1 calc R U .
C92A C 0.3062(8) 0.1917(12) 0.3881(14) 0.098(4) Uani 1 1 d . U .
O92A O 0.3404(5) 0.1756(7) 0.3875(10) 0.105(5) Uani 1 1 d . U .
C93A C 0.2851(7) 0.1983(12) 0.5116(12) 0.096(4) Uani 1 1 d . U .
H93A H 0.272418 0.162536 0.500274 0.115 Uiso 1 1 calc R U .
H93B H 0.310487 0.188796 0.528664 0.115 Uiso 1 1 calc R U .
C94A C 0.2640(5) 0.2253(8) 0.5704(8) 0.102(4) Uani 1 1 d G U .
C95A C 0.2266(5) 0.2436(8) 0.5598(7) 0.106(5) Uani 1 1 d G U .
H95A H 0.215856 0.241811 0.514777 0.128 Uiso 1 1 calc R U .
C96A C 0.2054(4) 0.2645(8) 0.6164(9) 0.114(5) Uani 1 1 d G U .
H96A H 0.180404 0.276702 0.609274 0.136 Uiso 1 1 calc R U .
C97A C 0.2215(5) 0.2671(8) 0.6836(8) 0.116(5) Uani 1 1 d G U .
H97A H 0.207331 0.281133 0.721516 0.139 Uiso 1 1 calc R U .
C98A C 0.2589(5) 0.2489(8) 0.6943(7) 0.117(5) Uani 1 1 d G U .
H98A H 0.269709 0.250675 0.739261 0.140 Uiso 1 1 calc R U .
C99A C 0.2802(4) 0.2280(8) 0.6377(9) 0.110(5) Uani 1 1 d G U .
H99A H 0.305161 0.215784 0.644764 0.132 Uiso 1 1 calc R U .
N1AA N 0.2816(6) 0.1729(10) 0.3380(11) 0.101(4) Uani 1 1 d . U .
C1AA C 0.2938(8) 0.1334(14) 0.2907(15) 0.115(4) Uani 1 1 d . U .
H1AA H 0.309717 0.104242 0.313581 0.138 Uiso 1 1 calc R U .
C2AA C 0.3146(9) 0.1596(18) 0.2208(18) 0.122(5) Uani 1 1 d . U .
O2AA O 0.3298(7) 0.1292(11) 0.1755(12) 0.159(7) Uani 1 1 d . U .
C3AA C 0.2556(8) 0.1069(14) 0.2604(16) 0.117(5) Uani 1 1 d . U .
H3A1 H 0.259631 0.092054 0.212972 0.140 Uiso 1 1 calc R U .
H3A2 H 0.246662 0.076104 0.290538 0.140 Uiso 1 1 calc R U .
C4AA C 0.2291(8) 0.1519(13) 0.2594(15) 0.112(5) Uani 1 1 d . U .
H4A1 H 0.203177 0.137860 0.264724 0.135 Uiso 1 1 calc R U .
H4A2 H 0.230912 0.173715 0.215724 0.135 Uiso 1 1 calc R U .
C5AA C 0.2414(7) 0.1886(13) 0.3244(13) 0.106(5) Uani 1 1 d . U .
H5A1 H 0.239148 0.229046 0.313883 0.127 Uiso 1 1 calc R U .
H5A2 H 0.225560 0.179850 0.365246 0.127 Uiso 1 1 calc R U .
N11B N 0.4016(5) 0.3647(9) 0.6478(10) 0.092(4) Uani 1 1 d . U .
H11C H 0.405372 0.381357 0.687802 0.110 Uiso 1 1 calc R U .
C11B C 0.4335(7) 0.3602(12) 0.5989(14) 0.101(4) Uani 1 1 d . U .
H11D H 0.423963 0.352333 0.551029 0.121 Uiso 1 1 calc R U .
C12B C 0.4584(7) 0.3108(13) 0.6240(16) 0.096(4) Uani 1 1 d . U .
O12B O 0.4719(5) 0.3062(8) 0.6817(8) 0.112(5) Uani 1 1 d . U .
C13B C 0.4558(8) 0.4201(13) 0.5997(17) 0.115(5) Uani 1 1 d . U .
H13B H 0.466505 0.425543 0.647187 0.137 Uiso 1 1 calc R U .
C14B C 0.4883(10) 0.4160(15) 0.549(2) 0.155(9) Uani 1 1 d . U .
H14D H 0.503298 0.382684 0.559122 0.232 Uiso 1 1 calc R U .
H14E H 0.478486 0.413138 0.501133 0.232 Uiso 1 1 calc R U .
H14F H 0.504009 0.449508 0.552441 0.232 Uiso 1 1 calc R U .
C15B C 0.4339(8) 0.4711(12) 0.5816(17) 0.118(8) Uani 1 1 d . U .
H15D H 0.412719 0.474872 0.613728 0.177 Uiso 1 1 calc R U .
H15E H 0.449984 0.504208 0.585321 0.177 Uiso 1 1 calc R U .
H15F H 0.424460 0.467838 0.534012 0.177 Uiso 1 1 calc R U .
N21B N 0.4670(5) 0.2754(9) 0.5689(10) 0.086(4) Uani 1 1 d . U .
H21C H 0.454195 0.278442 0.530230 0.103 Uiso 1 1 calc R U .
C21B C 0.4978(7) 0.2319(11) 0.5734(12) 0.088(4) Uani 1 1 d . U .
H21D H 0.503028 0.224893 0.623675 0.105 Uiso 1 1 calc R U .
C22B C 0.5341(7) 0.2587(11) 0.5402(14) 0.089(4) Uani 1 1 d . U .
O22B O 0.5318(4) 0.2838(8) 0.4811(8) 0.104(5) Uani 1 1 d . U .
C23B C 0.4871(7) 0.1768(11) 0.5408(15) 0.099(5) Uani 1 1 d . U .
H23C H 0.464408 0.162224 0.564274 0.118 Uiso 1 1 calc R U .
H23D H 0.480729 0.183152 0.491421 0.118 Uiso 1 1 calc R U .
C24B C 0.5166(8) 0.1345(12) 0.5449(16) 0.112(5) Uani 1 1 d . U .
H24C H 0.541456 0.152132 0.538618 0.134 Uiso 1 1 calc R U .
H24D H 0.513090 0.105862 0.508335 0.134 Uiso 1 1 calc R U .
C25B C 0.5137(9) 0.1076(13) 0.6174(17) 0.122(6) Uani 1 1 d . U .
H25F H 0.487895 0.093978 0.625505 0.147 Uiso 1 1 calc R U .
H25G H 0.519827 0.135576 0.653606 0.147 Uiso 1 1 calc R U .
N25B N 0.5429(8) 0.0559(11) 0.6210(17) 0.151(8) Uani 1 1 d . U .
H25H H 0.541538 0.039482 0.663493 0.227 Uiso 1 1 calc R U .
H25I H 0.537002 0.030312 0.587766 0.227 Uiso 1 1 calc R U .
H25J H 0.566501 0.068739 0.613725 0.227 Uiso 1 1 calc R U .
N31B N 0.5661(5) 0.2553(8) 0.5757(10) 0.081(4) Uani 1 1 d . U .
H31C H 0.565769 0.239839 0.617096 0.097 Uiso 1 1 calc R U .
C31B C 0.6029(6) 0.2772(10) 0.5475(12) 0.078(4) Uani 1 1 d . U .
H31D H 0.599943 0.284902 0.496785 0.094 Uiso 1 1 calc R U .
C32B C 0.6312(7) 0.2311(11) 0.5569(14) 0.078(4) Uani 1 1 d . U .
O32B O 0.6528(4) 0.2286(6) 0.6096(7) 0.073(4) Uani 1 1 d . U .
C33B C 0.6154(6) 0.3354(10) 0.5869(13) 0.083(4) Uani 1 1 d . U .
H33C H 0.595460 0.363682 0.580228 0.099 Uiso 1 1 calc R U .
H33D H 0.617484 0.327958 0.637318 0.099 Uiso 1 1 calc R U .
C34B C 0.6515(7) 0.3593(11) 0.5619(12) 0.086(5) Uani 1 1 d . U .
H34B H 0.671970 0.331898 0.572537 0.103 Uiso 1 1 calc R U .
C35B C 0.6523(7) 0.3722(11) 0.4808(13) 0.099(7) Uani 1 1 d . U .
H35D H 0.676763 0.387752 0.468076 0.149 Uiso 1 1 calc R U .
H35E H 0.647949 0.337534 0.454812 0.149 Uiso 1 1 calc R U .
H35F H 0.632647 0.399422 0.469533 0.149 Uiso 1 1 calc R U .
C36B C 0.6600(7) 0.4152(11) 0.6017(14) 0.103(7) Uani 1 1 d . U .
H36D H 0.683718 0.430879 0.585256 0.154 Uiso 1 1 calc R U .
H36E H 0.639742 0.442065 0.593105 0.154 Uiso 1 1 calc R U .
H36F H 0.661685 0.407566 0.651593 0.154 Uiso 1 1 calc R U .
N41B N 0.6330(5) 0.1940(8) 0.5058(10) 0.085(4) Uani 1 1 d . U .
H41C H 0.619342 0.199522 0.468502 0.102 Uiso 1 1 calc R U .
C41B C 0.6573(8) 0.1435(11) 0.5089(13) 0.095(4) Uani 1 1 d . U .
H41D H 0.683920 0.156585 0.510257 0.114 Uiso 1 1 calc R U .
C42B C 0.6493(9) 0.1126(12) 0.5777(16) 0.100(4) Uani 1 1 d . U .
O42B O 0.6156(5) 0.0935(7) 0.5886(11) 0.116(5) Uani 1 1 d . U .
C43B C 0.6531(8) 0.1061(11) 0.4478(16) 0.110(5) Uani 1 1 d . U .
H43C H 0.658746 0.127525 0.405049 0.131 Uiso 1 1 calc R U .
H43D H 0.626796 0.093185 0.444931 0.131 Uiso 1 1 calc R U .
C44B C 0.6792(5) 0.0549(7) 0.4520(12) 0.120(5) Uani 1 1 d G U .
C45B C 0.6661(4) 0.0047(8) 0.4831(12) 0.130(6) Uani 1 1 d G U .
H45B H 0.640627 0.001471 0.496633 0.156 Uiso 1 1 calc R U .
C46B C 0.6910(6) -0.0408(7) 0.4939(12) 0.135(6) Uani 1 1 d G U .
H46B H 0.682250 -0.074385 0.514687 0.162 Uiso 1 1 calc R U .
C47B C 0.7291(5) -0.0360(7) 0.4737(13) 0.134(6) Uani 1 1 d G U .
H47B H 0.745786 -0.066450 0.480903 0.161 Uiso 1 1 calc R U .
C48B C 0.7422(4) 0.0142(8) 0.4426(12) 0.128(6) Uani 1 1 d G U .
H48B H 0.767700 0.017340 0.429064 0.154 Uiso 1 1 calc R U .
C49B C 0.7173(6) 0.0596(7) 0.4318(11) 0.122(5) Uani 1 1 d G U .
H49B H 0.726077 0.093196 0.411009 0.147 Uiso 1 1 calc R U .
N51B N 0.6760(7) 0.1015(10) 0.6259(13) 0.109(4) Uani 1 1 d . U .
C51B C 0.6690(9) 0.0645(14) 0.6848(16) 0.120(4) Uani 1 1 d . U .
H51B H 0.657154 0.028953 0.668198 0.144 Uiso 1 1 calc R U .
C52B C 0.6460(9) 0.0888(15) 0.7450(18) 0.124(5) Uani 1 1 d . U .
O52B O 0.6418(8) 0.0591(12) 0.8007(15) 0.177(8) Uani 1 1 d . U .
C53B C 0.7105(8) 0.0535(13) 0.7044(17) 0.123(5) Uani 1 1 d . U .
H53C H 0.712291 0.041182 0.753388 0.148 Uiso 1 1 calc R U .
H53D H 0.721082 0.023829 0.674425 0.148 Uiso 1 1 calc R U .
C54B C 0.7319(9) 0.1084(13) 0.6941(16) 0.121(5) Uani 1 1 d . U .
H54C H 0.759286 0.102128 0.692723 0.145 Uiso 1 1 calc R U .
H54D H 0.725901 0.136007 0.730823 0.145 Uiso 1 1 calc R U .
C55B C 0.7165(8) 0.1268(12) 0.6228(15) 0.111(5) Uani 1 1 d . U .
H55C H 0.731289 0.110533 0.584151 0.134 Uiso 1 1 calc R U .
H55D H 0.716049 0.168081 0.618208 0.134 Uiso 1 1 calc R U .
N61B N 0.6337(6) 0.1417(11) 0.7425(12) 0.114(5) Uani 1 1 d . U .
H61C H 0.638137 0.160458 0.704143 0.137 Uiso 1 1 calc R U .
C61B C 0.6127(7) 0.1724(13) 0.7999(14) 0.108(4) Uani 1 1 d D U .
H61D H 0.610374 0.146108 0.840126 0.129 Uiso 1 1 calc R U .
C62B C 0.5737(7) 0.1887(12) 0.7779(14) 0.091(4) Uani 1 1 d . U .
O62B O 0.5672(4) 0.1971(7) 0.7125(7) 0.084(4) Uani 1 1 d . U .
C63B C 0.6335(8) 0.2207(16) 0.8233(17) 0.123(6) Uani 1 1 d D U .
H63B H 0.620223 0.232424 0.866728 0.148 Uiso 1 1 calc R U .
C64B C 0.6739(8) 0.2070(15) 0.8481(17) 0.153(9) Uani 1 1 d D U .
H64D H 0.673519 0.172991 0.876638 0.229 Uiso 1 1 calc R U .
H64E H 0.690078 0.201042 0.807695 0.229 Uiso 1 1 calc R U .
H64F H 0.683595 0.238319 0.875709 0.229 Uiso 1 1 calc R U .
C65B C 0.6337(9) 0.2708(15) 0.7812(16) 0.138(9) Uani 1 1 d D U .
H65D H 0.648937 0.299640 0.804041 0.207 Uiso 1 1 calc R U .
H65E H 0.644406 0.262250 0.735580 0.207 Uiso 1 1 calc R U .
H65F H 0.608068 0.284555 0.775569 0.207 Uiso 1 1 calc R U .
N71B N 0.5487(5) 0.1970(8) 0.8277(10) 0.086(4) Uani 1 1 d . U .
H71C H 0.554985 0.187498 0.870167 0.103 Uiso 1 1 calc R U .
C71B C 0.5108(7) 0.2210(11) 0.8171(13) 0.091(4) Uani 1 1 d . U .
H71D H 0.506682 0.228048 0.766481 0.109 Uiso 1 1 calc R U .
C72B C 0.5069(7) 0.2759(12) 0.8570(13) 0.086(4) Uani 1 1 d . U .
O72B O 0.5175(4) 0.2786(7) 0.9221(7) 0.088(4) Uani 1 1 d . U .
C73B C 0.4808(6) 0.1769(13) 0.8444(15) 0.109(5) Uani 1 1 d D U .
H73C H 0.486172 0.139633 0.824054 0.131 Uiso 1 1 calc R U .
H73D H 0.482768 0.173608 0.895568 0.131 Uiso 1 1 calc R U .
C74B C 0.4409(7) 0.1951(15) 0.8246(17) 0.129(6) Uani 1 1 d D U .
H74C H 0.423357 0.178635 0.858791 0.155 Uiso 1 1 calc R U .
H74D H 0.439353 0.236358 0.829598 0.155 Uiso 1 1 calc R U .
C75B C 0.4273(7) 0.1805(17) 0.7546(19) 0.148(7) Uani 1 1 d D U .
H75F H 0.440681 0.203683 0.719872 0.178 Uiso 1 1 calc R U .
H75G H 0.433342 0.140715 0.745001 0.178 Uiso 1 1 calc R U .
N75B N 0.3855(7) 0.1893(15) 0.7465(19) 0.189(9) Uani 1 1 d D U .
H75H H 0.378449 0.179776 0.702774 0.283 Uiso 1 1 calc R U .
H75I H 0.373106 0.167526 0.777646 0.283 Uiso 1 1 calc R U .
H75J H 0.379909 0.225896 0.754353 0.283 Uiso 1 1 calc R U .
N81B N 0.4915(5) 0.3179(9) 0.8229(10) 0.086(4) Uani 1 1 d . U .
H81C H 0.483650 0.311291 0.780484 0.103 Uiso 1 1 calc R U .
C81B C 0.4863(7) 0.3754(11) 0.8504(12) 0.089(4) Uani 1 1 d . U .
H81D H 0.491201 0.376262 0.901572 0.106 Uiso 1 1 calc R U .
C82B C 0.4439(8) 0.3941(13) 0.8344(15) 0.095(4) Uani 1 1 d . U .
O82B O 0.4351(5) 0.4175(7) 0.7810(9) 0.093(5) Uani 1 1 d . U .
C83B C 0.5135(7) 0.4172(12) 0.8114(13) 0.098(5) Uani 1 1 d . U .
H83C H 0.506062 0.456195 0.822033 0.117 Uiso 1 1 calc R U .
H83D H 0.511002 0.411563 0.760643 0.117 Uiso 1 1 calc R U .
C84B C 0.5570(8) 0.4079(13) 0.8338(14) 0.102(5) Uani 1 1 d . U .
H84B H 0.562735 0.367308 0.841141 0.123 Uiso 1 1 calc R U .
C85B C 0.5810(8) 0.4332(12) 0.7713(14) 0.109(7) Uani 1 1 d . U .
H85D H 0.607722 0.428978 0.781414 0.164 Uiso 1 1 calc R U .
H85E H 0.574924 0.413146 0.728308 0.164 Uiso 1 1 calc R U .
H85F H 0.575027 0.473031 0.765678 0.164 Uiso 1 1 calc R U .
C86B C 0.5645(8) 0.4423(12) 0.8998(13) 0.102(7) Uani 1 1 d . U .
H86D H 0.549869 0.426956 0.938388 0.153 Uiso 1 1 calc R U .
H86E H 0.591239 0.440570 0.911301 0.153 Uiso 1 1 calc R U .
H86F H 0.557281 0.481414 0.891903 0.153 Uiso 1 1 calc R U .
N91B N 0.4202(6) 0.3770(10) 0.8797(11) 0.105(4) Uani 1 1 d . U .
H91C H 0.427940 0.357933 0.915923 0.126 Uiso 1 1 calc R U .
C91B C 0.3778(8) 0.3898(15) 0.8712(13) 0.114(4) Uani 1 1 d . U .
H91D H 0.373617 0.430591 0.862095 0.136 Uiso 1 1 calc R U .
C92B C 0.3684(8) 0.3515(16) 0.8000(15) 0.106(4) Uani 1 1 d . U .
O92B O 0.3767(5) 0.3022(8) 0.7931(8) 0.094(5) Uani 1 1 d . U .
C93B C 0.3562(8) 0.3712(16) 0.9305(16) 0.135(5) Uani 1 1 d . U .
H93C H 0.365910 0.388639 0.973476 0.163 Uiso 1 1 calc R U .
H93D H 0.358068 0.329970 0.935316 0.163 Uiso 1 1 calc R U .
C94B C 0.3144(5) 0.3886(13) 0.9189(13) 0.156(6) Uani 1 1 d G U .
C95B C 0.3022(7) 0.4446(11) 0.9284(13) 0.168(6) Uani 1 1 d G U .
H95B H 0.319221 0.472336 0.944141 0.201 Uiso 1 1 calc R U .
C96B C 0.2644(8) 0.4593(10) 0.9143(14) 0.174(7) Uani 1 1 d G U .
H96B H 0.256218 0.496758 0.920602 0.209 Uiso 1 1 calc R U .
C97B C 0.2389(5) 0.4179(13) 0.8907(13) 0.176(7) Uani 1 1 d G U .
H97B H 0.213635 0.427644 0.881244 0.211 Uiso 1 1 calc R U .
C98B C 0.2511(7) 0.3618(12) 0.8812(13) 0.172(7) Uani 1 1 d G U .
H98B H 0.234055 0.334107 0.865426 0.206 Uiso 1 1 calc R U .
C99B C 0.2889(8) 0.3472(10) 0.8953(14) 0.164(6) Uani 1 1 d G U .
H99B H 0.297058 0.309684 0.888965 0.197 Uiso 1 1 calc R U .
N1AB N 0.3481(6) 0.3829(10) 0.7506(11) 0.102(4) Uani 1 1 d . U .
C1AB C 0.3354(7) 0.3511(13) 0.6881(13) 0.096(4) Uani 1 1 d . U .
H1AB H 0.325489 0.313636 0.702157 0.116 Uiso 1 1 calc R U .
C2AB C 0.3667(7) 0.3442(12) 0.6338(14) 0.089(4) Uani 1 1 d . U .
O2AB O 0.3596(4) 0.3207(8) 0.5755(9) 0.100(5) Uani 1 1 d . U .
C3AB C 0.3032(7) 0.3886(12) 0.6606(14) 0.104(5) Uani 1 1 d . U .
H3A3 H 0.299437 0.383299 0.610047 0.124 Uiso 1 1 calc R U .
H3A4 H 0.279447 0.380799 0.685171 0.124 Uiso 1 1 calc R U .
C4AB C 0.3173(8) 0.4462(13) 0.6764(15) 0.109(5) Uani 1 1 d . U .
H4A3 H 0.296873 0.474205 0.675123 0.131 Uiso 1 1 calc R U .
H4A4 H 0.337341 0.457638 0.643766 0.131 Uiso 1 1 calc R U .
C5AB C 0.3336(8) 0.4379(13) 0.7553(15) 0.109(5) Uani 1 1 d . U .
H5A3 H 0.353422 0.465459 0.766252 0.131 Uiso 1 1 calc R U .
H5A4 H 0.313432 0.440483 0.790509 0.131 Uiso 1 1 calc R U .

loop_
_atom_site_aniso_label
_atom_site_aniso_U_11
_atom_site_aniso_U_22
_atom_site_aniso_U_33
_atom_site_aniso_U_23
_atom_site_aniso_U_13
_atom_site_aniso_U_12
CL1 0.105(6) 0.307(12) 0.118(6) -0.078(8) -0.003(5) -0.043(7)
CL2 0.216(14) 0.167(10) 0.124(8) 0.000 0.000 0.000(10)
CL3 0.301(18) 0.333(17) 0.272(16) -0.070(15) -0.030(15) -0.006(15)
CL4 0.237(14) 0.44(2) 0.091(6) 0.020(10) -0.001(8) 0.042(15)
CL2' 0.24(3) 0.36(4) 0.148(17) 0.03(2) -0.008(18) -0.18(3)
O2W 0.21(2) 0.158(17) 0.109(14) 0.031(14) -0.018(16) -0.008(17)
O3W 0.124(18) 0.29(3) 0.19(2) -0.08(3) -0.004(18) -0.06(2)
N11A 0.074(8) 0.193(11) 0.081(8) -0.008(10) 0.010(7) -0.037(9)
C11A 0.070(8) 0.213(10) 0.071(7) -0.010(9) 0.005(7) -0.032(9)
O12A 0.056(9) 0.230(15) 0.058(9) -0.025(11) 0.003(8) -0.036(10)
C12A 0.065(8) 0.209(10) 0.066(8) -0.016(9) 0.001(8) -0.030(8)
C13A 0.079(10) 0.231(13) 0.075(9) 0.009(11) 0.004(9) -0.023(11)
C14A 0.099(16) 0.24(2) 0.088(14) 0.010(17) 0.013(14) -0.012(17)
C15A 0.104(16) 0.26(2) 0.091(14) 0.024(17) 0.002(14) -0.026(18)
N21A 0.066(8) 0.200(10) 0.067(7) -0.022(9) 0.002(7) -0.026(8)
C21A 0.077(7) 0.184(10) 0.070(7) -0.023(8) 0.007(7) -0.026(8)
C22A 0.073(8) 0.173(10) 0.061(8) -0.015(8) 0.000(7) -0.027(8)
O22A 0.095(11) 0.200(14) 0.037(7) 0.002(10) -0.008(8) -0.025(11)
C23A 0.095(9) 0.180(12) 0.086(9) -0.034(10) 0.011(9) -0.024(10)
C24A 0.111(11) 0.183(14) 0.089(11) -0.034(11) 0.011(10) -0.020(12)
C25A 0.127(12) 0.185(15) 0.100(13) -0.035(12) 0.006(12) -0.024(13)
N25A 0.168(18) 0.189(19) 0.134(17) -0.036(16) 0.010(16) -0.028(18)
N31A 0.062(8) 0.157(9) 0.062(7) -0.004(8) -0.005(7) -0.027(8)
C31A 0.059(7) 0.149(9) 0.059(7) 0.000(7) -0.002(7) -0.023(7)
C32A 0.056(7) 0.151(9) 0.060(8) -0.001(8) 0.002(7) -0.020(8)
O32A 0.072(9) 0.139(11) 0.044(7) -0.004(8) -0.003(7) -0.009(9)
C33A 0.062(8) 0.140(10) 0.046(7) 0.002(8) -0.002(8) -0.019(8)
C34A 0.066(9) 0.135(11) 0.051(8) 0.008(9) 0.002(8) -0.016(9)
C35A 0.072(13) 0.135(16) 0.074(12) 0.022(13) 0.001(12) -0.005(13)
C36A 0.103(15) 0.134(16) 0.082(13) 0.007(13) -0.007(13) -0.004(14)
N41A 0.057(7) 0.157(9) 0.054(7) -0.003(8) 0.003(7) -0.017(8)
C41A 0.060(7) 0.164(9) 0.051(6) -0.009(7) 0.005(7) -0.010(7)
C42A 0.058(8) 0.152(9) 0.055(7) -0.001(8) 0.002(7) -0.011(8)
O42A 0.069(9) 0.154(13) 0.064(8) -0.005(10) 0.004(8) -0.018(10)
C43A 0.071(8) 0.187(11) 0.059(8) -0.021(9) 0.006(8) 0.003(9)
C44A 0.093(10) 0.223(14) 0.090(10) -0.030(11) 0.017(10) 0.011(11)
C47A 0.103(11) 0.235(15) 0.100(11) -0.032(11) 0.018(10) 0.009(12)
C45A 0.105(11) 0.237(15) 0.102(11) -0.034(12) 0.017(10) 0.014(12)
C46A 0.106(11) 0.238(15) 0.099(11) -0.032(11) 0.013(11) 0.016(12)
C48A 0.098(10) 0.230(14) 0.090(10) -0.027(11) 0.013(10) 0.016(11)
C49A 0.089(9) 0.213(12) 0.077(9) -0.025(9) 0.014(8) 0.012(9)
N51A 0.059(7) 0.145(9) 0.052(6) -0.001(7) -0.009(6) -0.010(7)
C51A 0.065(7) 0.151(9) 0.054(7) -0.003(8) -0.016(7) -0.006(7)
C52A 0.067(8) 0.158(9) 0.053(7) 0.003(8) -0.015(8) -0.005(8)
O52A 0.090(11) 0.186(14) 0.071(10) 0.009(11) -0.006(9) 0.024(11)
C53A 0.069(9) 0.153(11) 0.059(8) -0.006(9) -0.018(8) -0.003(9)
C54A 0.069(9) 0.154(11) 0.060(8) -0.007(9) -0.011(8) -0.010(9)
C55A 0.061(9) 0.149(10) 0.056(8) -0.004(9) -0.010(7) -0.010(8)
N61A 0.061(8) 0.154(9) 0.051(7) 0.004(8) -0.012(7) -0.011(8)
C61A 0.071(8) 0.166(9) 0.068(7) -0.007(8) -0.005(7) -0.014(8)
C62A 0.069(8) 0.160(9) 0.063(8) -0.005(8) -0.009(7) -0.015(8)
O62A 0.074(9) 0.167(12) 0.059(8) -0.003(9) -0.014(8) -0.015(10)
C63A 0.089(10) 0.185(12) 0.090(10) -0.024(10) 0.007(9) -0.022(10)
C65A 0.124(17) 0.22(2) 0.128(17) -0.018(18) -0.004(17) -0.008(18)
C64A 0.099(16) 0.197(19) 0.095(15) -0.035(16) 0.004(14) -0.040(15)
N71A 0.070(8) 0.152(9) 0.062(7) 0.000(8) -0.008(7) -0.015(8)
C71A 0.081(8) 0.155(9) 0.071(7) -0.005(8) -0.004(7) -0.020(8)
C72A 0.071(8) 0.152(9) 0.062(8) -0.004(8) -0.007(8) -0.017(8)
O72A 0.072(9) 0.190(13) 0.068(9) -0.005(10) -0.023(8) -0.002(10)
C73A 0.106(10) 0.168(12) 0.095(9) -0.002(10) -0.003(9) -0.021(10)
C74A 0.131(12) 0.185(14) 0.118(11) -0.004(12) -0.003(11) -0.017(12)
C75A 0.149(14) 0.204(16) 0.133(12) -0.005(14) -0.003(13) -0.011(14)
N75A 0.19(2) 0.23(2) 0.161(18) 0.003(19) 0.006(18) 0.003(19)
N81A 0.065(8) 0.138(9) 0.063(8) -0.005(8) -0.005(7) -0.023(8)
C81A 0.066(7) 0.124(8) 0.057(7) 0.005(7) 0.000(7) -0.026(7)
C82A 0.061(8) 0.120(9) 0.056(7) 0.008(8) 0.006(7) -0.020(7)
O82A 0.059(8) 0.136(11) 0.059(8) 0.004(9) 0.001(8) -0.023(8)
C83A 0.077(9) 0.123(10) 0.070(9) 0.005(9) 0.010(8) -0.030(9)
C84A 0.090(10) 0.126(11) 0.083(10) 0.009(9) 0.008(9) -0.028(10)
C85A 0.104(15) 0.132(16) 0.097(14) 0.020(14) 0.009(14) -0.045(14)
C86A 0.102(15) 0.137(16) 0.082(13) 0.016(14) 0.000(13) -0.016(14)
N91A 0.064(8) 0.120(8) 0.055(7) 0.006(7) 0.010(7) -0.021(7)
C91A 0.074(7) 0.125(8) 0.069(7) 0.012(7) 0.014(7) -0.023(7)
C92A 0.077(8) 0.134(9) 0.083(8) 0.007(8) 0.021(8) -0.026(8)
O92A 0.069(10) 0.116(11) 0.130(12) 0.006(10) 0.008(10) 0.013(9)
C93A 0.080(9) 0.135(9) 0.073(8) 0.018(8) 0.009(8) -0.021(8)
C94A 0.081(8) 0.145(9) 0.080(7) 0.015(8) 0.002(8) -0.025(8)
C95A 0.083(10) 0.156(11) 0.079(9) 0.016(10) -0.003(9) -0.023(10)
C96A 0.089(10) 0.171(11) 0.082(9) 0.012(10) -0.004(9) -0.024(10)
C97A 0.093(10) 0.176(11) 0.079(9) 0.015(10) 0.000(9) -0.027(10)
C98A 0.092(10) 0.175(11) 0.083(9) 0.012(10) -0.002(9) -0.030(10)
C99A 0.086(10) 0.161(11) 0.084(9) 0.013(10) -0.002(9) -0.028(10)
N1AA 0.077(7) 0.146(9) 0.080(7) -0.008(7) 0.025(7) -0.032(8)
C1AA 0.087(8) 0.164(10) 0.095(8) -0.014(8) 0.023(8) -0.032(8)
C2AA 0.090(8) 0.184(11) 0.093(8) -0.018(10) 0.021(8) -0.033(9)
O2AA 0.140(14) 0.218(16) 0.119(13) -0.038(14) 0.058(12) -0.013(14)
C3AA 0.087(10) 0.163(11) 0.101(9) -0.018(10) 0.023(9) -0.036(9)
C4AA 0.079(10) 0.163(11) 0.095(9) -0.018(10) 0.023(9) -0.036(9)
C5AA 0.075(9) 0.157(11) 0.085(9) -0.017(9) 0.026(9) -0.037(9)
N11B 0.067(8) 0.138(9) 0.070(8) 0.006(8) -0.001(7) 0.012(8)
C11B 0.072(8) 0.141(9) 0.090(8) 0.002(8) 0.002(7) 0.004(7)
C12B 0.069(8) 0.141(9) 0.079(8) 0.000(8) -0.009(8) 0.007(8)
O12B 0.101(11) 0.174(13) 0.062(9) -0.026(10) -0.029(9) 0.039(11)
C13B 0.083(10) 0.146(11) 0.115(10) -0.003(11) 0.011(9) -0.009(9)
C14B 0.123(17) 0.169(18) 0.172(19) -0.022(18) 0.033(17) -0.025(16)
C15B 0.089(15) 0.138(17) 0.127(16) 0.019(15) -0.001(15) -0.019(14)
N21B 0.057(8) 0.131(9) 0.069(8) 0.004(8) -0.004(7) -0.002(7)
C21B 0.062(7) 0.128(9) 0.074(7) 0.006(8) 0.002(7) -0.008(7)
C22B 0.062(8) 0.132(9) 0.073(8) 0.010(8) 0.003(8) -0.010(8)
O22B 0.070(9) 0.184(13) 0.058(8) 0.027(10) 0.007(8) -0.016(10)
C23B 0.076(9) 0.124(10) 0.096(9) 0.005(9) 0.004(9) -0.018(8)
C24B 0.091(10) 0.120(11) 0.124(10) 0.000(11) 0.004(11) -0.026(9)
C25B 0.100(12) 0.123(13) 0.143(12) -0.001(12) 0.001(12) -0.027(10)
N25B 0.112(15) 0.152(16) 0.189(18) 0.017(16) 0.004(16) -0.029(13)
N31B 0.055(7) 0.119(8) 0.068(8) 0.005(7) 0.008(7) -0.008(7)
C31B 0.055(7) 0.110(8) 0.069(7) -0.002(7) 0.013(7) -0.003(7)
C32B 0.063(8) 0.102(8) 0.070(8) -0.007(8) 0.011(8) 0.002(8)
O32B 0.068(9) 0.092(9) 0.060(8) -0.011(8) 0.003(8) 0.006(8)
C33B 0.059(8) 0.111(9) 0.078(9) -0.002(8) 0.008(8) -0.005(8)
C34B 0.066(9) 0.113(10) 0.078(9) 0.002(9) 0.004(9) -0.008(9)
C35B 0.083(14) 0.128(15) 0.088(13) 0.027(13) 0.013(13) -0.015(13)
C36B 0.077(14) 0.128(15) 0.102(14) -0.009(14) -0.004(13) -0.006(13)
N41B 0.070(8) 0.105(9) 0.079(8) -0.014(8) 0.016(8) -0.002(7)
C41B 0.082(8) 0.103(8) 0.099(8) -0.017(8) 0.027(8) -0.004(7)
C42B 0.087(9) 0.109(8) 0.105(8) -0.004(8) 0.034(8) 0.006(8)
O42B 0.101(12) 0.108(11) 0.140(13) -0.002(10) 0.036(11) -0.013(9)
C43B 0.094(9) 0.109(9) 0.125(9) -0.028(9) 0.031(9) -0.007(8)
C44B 0.103(9) 0.105(9) 0.151(10) -0.031(9) 0.040(9) -0.005(8)
C45B 0.110(11) 0.105(10) 0.174(12) -0.027(10) 0.047(11) 0.002(9)
C46B 0.117(11) 0.103(11) 0.184(13) -0.026(11) 0.052(11) 0.000(9)
C47B 0.117(11) 0.104(11) 0.182(13) -0.026(11) 0.058(11) 0.000(10)
C48B 0.112(11) 0.102(11) 0.170(13) -0.027(11) 0.054(11) -0.006(9)
C49B 0.108(11) 0.102(10) 0.157(12) -0.030(10) 0.046(10) -0.009(9)
N51B 0.094(8) 0.123(8) 0.110(8) 0.015(8) 0.035(8) 0.019(8)
C51B 0.105(8) 0.139(9) 0.117(8) 0.027(8) 0.033(8) 0.025(8)
C52B 0.111(9) 0.153(10) 0.108(9) 0.029(9) 0.032(9) 0.022(9)
O52B 0.162(15) 0.209(16) 0.159(15) 0.059(15) 0.060(14) 0.025(14)
C53B 0.106(10) 0.142(11) 0.122(10) 0.032(10) 0.027(10) 0.030(9)
C54B 0.102(10) 0.142(11) 0.118(10) 0.027(10) 0.027(10) 0.025(9)
C55B 0.096(9) 0.130(10) 0.108(9) 0.021(10) 0.031(9) 0.018(9)
N61B 0.095(9) 0.151(10) 0.095(8) 0.017(9) 0.028(8) 0.021(9)
C61B 0.084(8) 0.153(10) 0.086(8) 0.003(8) 0.022(8) 0.014(8)
C62B 0.067(8) 0.133(9) 0.073(8) 0.000(8) 0.017(8) 0.010(8)
O62B 0.068(9) 0.125(10) 0.058(8) 0.006(8) 0.008(8) -0.008(8)
C63B 0.097(10) 0.173(12) 0.100(11) -0.007(11) 0.022(10) 0.013(11)
C64B 0.107(16) 0.22(2) 0.132(17) -0.023(18) 0.030(16) 0.014(17)
C65B 0.115(16) 0.188(19) 0.111(17) -0.018(17) 0.035(15) -0.026(17)
N71B 0.060(8) 0.129(9) 0.069(8) -0.007(8) 0.011(7) 0.006(8)
C71B 0.059(7) 0.133(9) 0.081(8) -0.014(8) 0.000(7) 0.000(7)
C72B 0.060(8) 0.129(9) 0.069(8) -0.009(8) -0.004(8) 0.001(8)
O72B 0.072(9) 0.133(11) 0.058(8) -0.017(9) -0.003(8) 0.000(9)
C73B 0.066(8) 0.152(10) 0.109(9) -0.024(10) -0.006(9) 0.001(9)
C74B 0.077(10) 0.174(12) 0.136(11) -0.031(11) -0.011(10) 0.004(10)
C75B 0.094(11) 0.194(14) 0.156(13) -0.030(13) -0.014(12) 0.012(12)
N75B 0.126(16) 0.24(2) 0.203(19) -0.029(19) -0.049(17) 0.000(18)
N81B 0.067(8) 0.125(9) 0.066(8) -0.003(8) -0.006(7) 0.002(8)
C81B 0.071(7) 0.132(9) 0.062(7) -0.009(7) -0.009(7) 0.004(8)
C82B 0.076(8) 0.147(9) 0.061(8) -0.017(8) -0.005(8) 0.005(8)
O82B 0.087(10) 0.120(11) 0.073(10) 0.000(9) -0.018(9) 0.012(9)
C83B 0.077(9) 0.137(10) 0.079(9) -0.003(9) -0.010(8) 0.001(9)
C84B 0.084(10) 0.137(11) 0.085(9) 0.000(10) -0.006(9) 0.000(10)
C85B 0.094(15) 0.134(16) 0.100(14) 0.021(14) -0.010(14) 0.010(14)
C86B 0.089(14) 0.140(16) 0.076(12) 0.008(13) -0.031(13) -0.015(14)
N91B 0.080(8) 0.168(9) 0.067(8) -0.019(8) -0.005(8) 0.008(8)
C91B 0.083(8) 0.180(9) 0.077(7) -0.021(8) 0.004(7) 0.016(8)
C92B 0.077(8) 0.162(10) 0.078(8) -0.013(9) -0.003(8) 0.016(8)
O92B 0.080(10) 0.137(12) 0.066(8) 0.004(10) -0.005(8) 0.024(10)
C93B 0.099(10) 0.205(11) 0.103(9) -0.022(10) 0.010(9) 0.020(10)
C94B 0.116(10) 0.223(13) 0.129(10) -0.018(11) 0.005(10) 0.028(10)
C95B 0.126(12) 0.234(14) 0.143(11) -0.014(13) 0.004(12) 0.030(12)
C96B 0.131(13) 0.239(15) 0.152(12) -0.016(13) -0.001(12) 0.037(12)
C97B 0.132(13) 0.242(16) 0.154(13) -0.016(14) -0.004(12) 0.039(12)
C98B 0.128(13) 0.236(15) 0.151(12) -0.017(14) -0.003(12) 0.037(12)
C99B 0.121(12) 0.231(14) 0.142(12) -0.016(13) 0.002(12) 0.030(12)
N1AB 0.068(8) 0.148(9) 0.089(7) -0.008(8) -0.007(7) 0.018(7)
C1AB 0.063(8) 0.146(9) 0.080(7) 0.001(8) -0.011(7) 0.012(7)
C2AB 0.060(8) 0.141(9) 0.067(8) 0.007(8) -0.005(8) 0.011(8)
O2AB 0.067(9) 0.156(12) 0.077(10) 0.022(10) 0.006(9) -0.015(9)
C3AB 0.071(9) 0.146(10) 0.093(9) 0.001(10) -0.010(9) 0.013(9)
C4AB 0.076(9) 0.148(11) 0.104(9) -0.003(10) -0.014(9) 0.016(9)
C5AB 0.076(9) 0.149(11) 0.103(9) -0.009(10) -0.010(8) 0.017(9)

loop_
_atom_type_symbol
_atom_type_description
_atom_type_scat_dispersion_real
_atom_type_scat_dispersion_imag
_atom_type_scat_source
C C 0.0181 0.0091 'International Tables Vol C Tables 4.2.6.8 and 6.1.1.4'
H H 0.0000 0.0000 'International Tables Vol C Tables 4.2.6.8 and 6.1.1.4'
N N 0.0311 0.0180 'International Tables Vol C Tables 4.2.6.8 and 6.1.1.4'
O O 0.0492 0.0322 'International Tables Vol C Tables 4.2.6.8 and 6.1.1.4'
Cl Cl 0.3639 0.7018 'International Tables Vol C Tables 4.2.6.8 and 6.1.1.4'

loop_
_geom_angle_atom_site_label_1
_geom_angle_atom_site_label_2
_geom_angle_atom_site_label_3
_geom_angle
C2AA N11A C11A 125(3)
C2AA N11A H11A 117.3
C11A N11A H11A 117.3
N11A C11A C12A 109(2)
N11A C11A C13A 112(2)
C12A C11A C13A 104(2)
N11A C11A H11B 110.7
C12A C11A H11B 110.7
C13A C11A H11B 110.7
O12A C12A N21A 129(3)
O12A C12A C11A 122(2)
N21A C12A C11A 109(2)
C14A C13A C15A 103(3)
C14A C13A C11A 119(3)
C15A C13A C11A 112(3)
C14A C13A H13A 107.6
C15A C13A H13A 107.6
C11A C13A H13A 107.6
C13A C14A H14A 109.5
C13A C14A H14B 109.5
H14A C14A H14B 109.5
C13A C14A H14C 109.5
H14A C14A H14C 109.5
H14B C14A H14C 109.5
C13A C15A H15A 109.5
C13A C15A H15B 109.5
H15A C15A H15B 109.5
C13A C15A H15C 109.5
H15A C15A H15C 109.5
H15B C15A H15C 109.5
C12A N21A C21A 116(2)
C12A N21A H21A 122.1
C21A N21A H21A 122.1
N21A C21A C23A 108(2)
N21A C21A C22A 104(2)
C23A C21A C22A 110(2)
N21A C21A H21B 111.5
C23A C21A H21B 111.5
C22A C21A H21B 111.5
O22A C22A N31A 127(3)
O22A C22A C21A 122(2)
N31A C22A C21A 111(2)
C24A C23A C21A 112(2)
C24A C23A H23A 109.3
C21A C23A H23A 109.3
C24A C23A H23B 109.3
C21A C23A H23B 109.3
H23A C23A H23B 108.0
C25A C24A C23A 115(3)
C25A C24A H24A 108.5
C23A C24A H24A 108.5
C25A C24A H24B 108.5
C23A C24A H24B 108.5
H24A C24A H24B 107.5
C24A C25A N25A 113(3)
C24A C25A H25A 109.1
N25A C25A H25A 109.1
C24A C25A H25B 109.1
N25A C25A H25B 109.1
H25A C25A H25B 107.8
C25A N25A H25C 109.5
C25A N25A H25D 109.5
H25C N25A H25D 109.5
C25A N25A H25E 109.5
H25C N25A H25E 109.5
H25D N25A H25E 109.5
C22A N31A C31A 120(2)
C22A N31A H31A 120.0
C31A N31A H31A 120.0
N31A C31A C33A 112.2(18)
N31A C31A C32A 107(2)
C33A C31A C32A 111(2)
N31A C31A H31B 108.8
C33A C31A H31B 108.8
C32A C31A H31B 108.8
O32A C32A N41A 122(2)
O32A C32A C31A 122(2)
N41A C32A C31A 116(2)
C34A C33A C31A 116.8(19)
C34A C33A H33A 108.1
C31A C33A H33A 108.1
C34A C33A H33B 108.1
C31A C33A H33B 108.1
H33A C33A H33B 107.3
C35A C34A C33A 112(2)
C35A C34A C36A 108(2)
C33A C34A C36A 110.1(19)
C35A C34A H34A 108.9
C33A C34A H34A 108.9
C36A C34A H34A 108.9
C34A C35A H35A 109.5
C34A C35A H35B 109.5
H35A C35A H35B 109.5
C34A C35A H35C 109.5
H35A C35A H35C 109.5
H35B C35A H35C 109.5
C34A C36A H36A 109.5
C34A C36A H36B 109.5
H36A C36A H36B 109.5
C34A C36A H36C 109.5
H36A C36A H36C 109.5
H36B C36A H36C 109.5
C32A N41A C41A 117(2)
C32A N41A H41A 121.3
C41A N41A H41A 121.3
C43A C41A N41A 111(2)
C43A C41A C42A 117(2)
N41A C41A C42A 107.1(18)
C43A C41A H41B 107.2
N41A C41A H41B 107.2
C42A C41A H41B 107.2
O42A C42A N51A 123(2)
O42A C42A C41A 113(2)
N51A C42A C41A 123(3)
C41A C43A C49A 111(2)
C41A C43A H43A 109.3
C49A C43A H43A 109.3
C41A C43A H43B 109.3
C49A C43A H43B 109.4
H43A C43A H43B 108.0
C47A C44A C49A 120.0
C47A C44A H44A 120.0
C49A C44A H44A 120.0
C45A C47A C44A 120.0
C45A C47A H47A 120.0
C44A C47A H47A 120.0
C46A C45A C47A 120.0
C46A C45A H45A 120.0
C47A C45A H45A 120.0
C45A C46A C48A 120.0
C45A C46A H46A 120.0
C48A C46A H46A 120.0
C49A C48A C46A 120.0
C49A C48A H48A 120.0
C46A C48A H48A 120.0
C48A C49A C44A 120.0
C48A C49A C43A 123(2)
C44A C49A C43A 117(2)
C42A N51A C51A 123(2)
C42A N51A C55A 125(2)
C51A N51A C55A 112.3(19)
N51A C51A C53A 103(2)
N51A C51A C52A 112(2)
C53A C51A C52A 114(2)
N51A C51A H51A 109.6
C53A C51A H51A 109.6
C52A C51A H51A 109.6
O52A C52A N61A 119(2)
O52A C52A C51A 121(2)
N61A C52A C51A 121(2)
C54A C53A C51A 105(2)
C54A C53A H53A 110.7
C51A C53A H53A 110.7
C54A C53A H53B 110.7
C51A C53A H53B 110.7
H53A C53A H53B 108.8
C53A C54A C55A 106(2)
C53A C54A H54A 110.6
C55A C54A H54A 110.6
C53A C54A H54B 110.6
C55A C54A H54B 110.6
H54A C54A H54B 108.7
N51A C55A C54A 99.4(19)
N51A C55A H55A 111.9
C54A C55A H55A 111.9
N51A C55A H55B 111.9
C54A C55A H55B 111.9
H55A C55A H55B 109.6
C52A N61A C61A 124(2)
C52A N61A H61A 118.2
C61A N61A H61A 118.2
N61A C61A C62A 110.6(18)
N61A C61A C63A 109(2)
C62A C61A C63A 112(2)
N61A C61A H61B 108.2
C62A C61A H61B 108.2
C63A C61A H61B 108.2
N71A C62A O62A 120(2)
N71A C62A C61A 120(2)
O62A C62A C61A 119(2)
C65A C63A C61A 122(2)
C65A C63A C64A 117(2)
C61A C63A C64A 111(2)
C65A C63A H63A 100.8
C61A C63A H63A 100.8
C64A C63A H63A 100.8
C63A C65A H65A 109.5
C63A C65A H65B 109.5
H65A C65A H65B 109.5
C63A C65A H65C 109.5
H65A C65A H65C 109.5
H65B C65A H65C 109.5
C63A C64A H64A 109.5
C63A C64A H64B 109.5
H64A C64A H64B 109.5
C63A C64A H64C 109.5
H64A C64A H64C 109.5
H64B C64A H64C 109.5
C62A N71A C71A 124.2(19)
C62A N71A H71A 117.9
C71A N71A H71A 117.9
C73A C71A N71A 115(3)
C73A C71A C72A 111(2)
N71A C71A C72A 108(2)
C73A C71A H71B 107.5
N71A C71A H71B 107.5
C72A C71A H71B 107.5
O72A C72A N81A 120(3)
O72A C72A C71A 119(2)
N81A C72A C71A 121(2)
C71A C73A C74A 109(3)
C71A C73A H73A 109.8
C74A C73A H73A 109.8
C71A C73A H73B 109.8
C74A C73A H73B 109.8
H73A C73A H73B 108.3
C75A C74A C73A 99(3)
C75A C74A H74A 112.0
C73A C74A H74A 112.0
C75A C74A H74B 112.0
C73A C74A H74B 112.0
H74A C74A H74B 109.7
C74A C75A N75A 115(4)
C74A C75A H75A 108.5
N75A C75A H75A 108.5
C74A C75A H75B 108.6
N75A C75A H75B 108.5
H75A C75A H75B 107.5
C75A N75A H75C 109.5
C75A N75A H75D 109.5
H75C N75A H75D 109.5
C75A N75A H75E 109.5
H75C N75A H75E 109.5
H75D N75A H75E 109.5
C72A N81A C81A 126(2)
C72A N81A H81A 116.9
C81A N81A H81A 116.9
C82A C81A C83A 112(2)
C82A C81A N81A 104.2(18)
C83A C81A N81A 110.6(18)
C82A C81A H81B 110.0
C83A C81A H81B 110.0
N81A C81A H81B 110.0
O82A C82A N91A 120(2)
O82A C82A C81A 122(2)
N91A C82A C81A 117(2)
C84A C83A C81A 116(2)
C84A C83A H83A 108.3
C81A C83A H83A 108.3
C84A C83A H83B 108.3
C81A C83A H83B 108.3
H83A C83A H83B 107.4
C83A C84A C85A 115(2)
C83A C84A C86A 111(2)
C85A C84A C86A 109(2)
C83A C84A H84A 107.4
C85A C84A H84A 107.4
C86A C84A H84A 107.4
C84A C85A H85A 109.5
C84A C85A H85B 109.5
H85A C85A H85B 109.5
C84A C85A H85C 109.5
H85A C85A H85C 109.5
H85B C85A H85C 109.5
C84A C86A H86A 109.5
C84A C86A H86B 109.5
H86A C86A H86B 109.5
C84A C86A H86C 109.5
H86A C86A H86C 109.5
H86B C86A H86C 109.5
C82A N91A C91A 117.4(18)
C82A N91A H91A 121.3
C91A N91A H91A 121.3
N91A C91A C92A 105.1(18)
N91A C91A C93A 112.7(19)
C92A C91A C93A 108(2)
N91A C91A H91B 110.4
C92A C91A H91B 110.4
C93A C91A H91B 110.4
O92A C92A N1AA 120(3)
O92A C92A C91A 124(3)
N1AA C92A C91A 116(2)
C94A C93A C91A 118(2)
C94A C93A H93A 107.9
C91A C93A H93A 107.9
C94A C93A H93B 107.9
C91A C93A H93B 107.9
H93A C93A H93B 107.2
C95A C94A C99A 120.0
C95A C94A C93A 119.6(15)
C99A C94A C93A 120.2(15)
C94A C95A C96A 120.0
C94A C95A H95A 120.0
C96A C95A H95A 120.0
C95A C96A C97A 120.0
C95A C96A H96A 120.0
C97A C96A H96A 120.0
C96A C97A C98A 120.0
C96A C97A H97A 120.0
C98A C97A H97A 120.0
C97A C98A C99A 120.0
C97A C98A H98A 120.0
C99A C98A H98A 120.0
C98A C99A C94A 120.0
C98A C99A H99A 120.0
C94A C99A H99A 120.0
C92A N1AA C1AA 119(2)
C92A N1AA C5AA 130(2)
C1AA N1AA C5AA 111(2)
N1AA C1AA C3AA 104(2)
N1AA C1AA C2AA 115(3)
C3AA C1AA C2AA 103(2)
N1AA C1AA H1AA 111.5
C3AA C1AA H1AA 111.5
C2AA C1AA H1AA 111.5
O2AA C2AA N11A 120(3)
O2AA C2AA C1AA 123(3)
N11A C2AA C1AA 117(3)
C4AA C3AA C1AA 106(2)
C4AA C3AA H3A1 110.6
C1AA C3AA H3A1 110.6
C4AA C3AA H3A2 110.6
C1AA C3AA H3A2 110.6
H3A1 C3AA H3A2 108.7
C3AA C4AA C5AA 103(3)
C3AA C4AA H4A1 111.2
C5AA C4AA H4A1 111.2
C3AA C4AA H4A2 111.2
C5AA C4AA H4A2 111.2
H4A1 C4AA H4A2 109.1
N1AA C5AA C4AA 105(2)
N1AA C5AA H5A1 110.7
C4AA C5AA H5A1 110.7
N1AA C5AA H5A2 110.7
C4AA C5AA H5A2 110.7
H5A1 C5AA H5A2 108.8
C2AB N11B C11B 123(2)
C2AB N11B H11C 118.3
C11B N11B H11C 118.3
N11B C11B C12B 107(2)
N11B C11B C13B 108(2)
C12B C11B C13B 112(2)
N11B C11B H11D 109.8
C12B C11B H11D 109.8
C13B C11B H11D 109.8
O12B C12B N21B 124(3)
O12B C12B C11B 125(3)
N21B C12B C11B 110(2)
C15B C13B C14B 108(3)
C15B C13B C11B 117(2)
C14B C13B C11B 108(3)
C15B C13B H13B 108.0
C14B C13B H13B 107.9
C11B C13B H13B 108.0
C13B C14B H14D 109.5
C13B C14B H14E 109.4
H14D C14B H14E 109.5
C13B C14B H14F 109.5
H14D C14B H14F 109.5
H14E C14B H14F 109.5
C13B C15B H15D 109.5
C13B C15B H15E 109.5
H15D C15B H15E 109.5
C13B C15B H15F 109.5
H15D C15B H15F 109.5
H15E C15B H15F 109.5
C12B N21B C21B 122.2(19)
C12B N21B H21C 118.9
C21B N21B H21C 118.9
C23B C21B N21B 113(2)
C23B C21B C22B 113(2)
N21B C21B C22B 107.1(19)
C23B C21B H21D 107.8
N21B C21B H21D 107.8
C22B C21B H21D 107.8
O22B C22B N31B 122(2)
O22B C22B C21B 120(2)
N31B C22B C21B 118(2)
C24B C23B C21B 113(2)
C24B C23B H23C 108.9
C21B C23B H23C 108.9
C24B C23B H23D 108.9
C21B C23B H23D 108.9
H23C C23B H23D 107.7
C23B C24B C25B 107(3)
C23B C24B H24C 110.4
C25B C24B H24C 110.4
C23B C24B H24D 110.4
C25B C24B H24D 110.4
H24C C24B H24D 108.6
C24B C25B N25B 108(3)
C24B C25B H25F 110.0
N25B C25B H25F 110.0
C24B C25B H25G 110.0
N25B C25B H25G 110.0
H25F C25B H25G 108.4
C25B N25B H25H 109.5
C25B N25B H25I 109.5
H25H N25B H25I 109.5
C25B N25B H25J 109.5
H25H N25B H25J 109.5
H25I N25B H25J 109.5
C22B N31B C31B 122.5(19)
C22B N31B H31C 118.7
C31B N31B H31C 118.7
C32B C31B N31B 106.7(18)
C32B C31B C33B 112.3(19)
N31B C31B C33B 111.2(17)
C32B C31B H31D 108.8
N31B C31B H31D 108.8
C33B C31B H31D 108.8
O32B C32B N41B 122(2)
O32B C32B C31B 122(2)
N41B C32B C31B 116(2)
C34B C33B C31B 114.2(19)
C34B C33B H33C 108.7
C31B C33B H33C 108.7
C34B C33B H33D 108.7
C31B C33B H33D 108.7
H33C C33B H33D 107.6
C33B C34B C35B 114(2)
C33B C34B C36B 109(2)
C35B C34B C36B 108(2)
C33B C34B H34B 108.4
C35B C34B H34B 108.4
C36B C34B H34B 108.4
C34B C35B H35D 109.5
C34B C35B H35E 109.5
H35D C35B H35E 109.5
C34B C35B H35F 109.5
H35D C35B H35F 109.5
H35E C35B H35F 109.5
C34B C36B H36D 109.5
C34B C36B H36E 109.5
H36D C36B H36E 109.5
C34B C36B H36F 109.5
H36D C36B H36F 109.5
H36E C36B H36F 109.5
C32B N41B C41B 123(2)
C32B N41B H41C 118.7
C41B N41B H41C 118.7
N41B C41B C43B 113(2)
N41B C41B C42B 108(2)
C43B C41B C42B 112(2)
N41B C41B H41D 107.7
C43B C41B H41D 107.7
C42B C41B H41D 107.7
O42B C42B N51B 118(3)
O42B C42B C41B 119(3)
N51B C42B C41B 123(3)
C41B C43B C44B 112(2)
C41B C43B H43C 109.2
C44B C43B H43C 109.2
C41B C43B H43D 109.2
C44B C43B H43D 109.2
H43C C43B H43D 107.9
C45B C44B C49B 120.0
C45B C44B C43B 119.5(16)
C49B C44B C43B 120.2(16)
C44B C45B C46B 120.0
C44B C45B H45B 120.0
C46B C45B H45B 120.0
C45B C46B C47B 120.0
C45B C46B H46B 120.0
C47B C46B H46B 120.0
C48B C47B C46B 120.0
C48B C47B H47B 120.0
C46B C47B H47B 120.0
C47B C48B C49B 120.0
C47B C48B H48B 120.0
C49B C48B H48B 120.0
C48B C49B C44B 120.0
C48B C49B H49B 120.0
C44B C49B H49B 120.0
C42B N51B C51B 122(3)
C42B N51B C55B 123(2)
C51B N51B C55B 115(2)
N51B C51B C52B 117(2)
N51B C51B C53B 97(2)
C52B C51B C53B 113(3)
N51B C51B H51B 109.7
C52B C51B H51B 109.7
C53B C51B H51B 109.7
N61B C52B O52B 121(3)
N61B C52B C51B 120(3)
O52B C52B C51B 119(3)
C54B C53B C51B 108(2)
C54B C53B H53C 110.2
C51B C53B H53C 110.2
C54B C53B H53D 110.2
C51B C53B H53D 110.2
H53C C53B H53D 108.5
C53B C54B C55B 100(3)
C53B C54B H54C 111.7
C55B C54B H54C 111.7
C53B C54B H54D 111.7
C55B C54B H54D 111.7
H54C C54B H54D 109.5
C54B C55B N51B 101(2)
C54B C55B H55C 111.6
N51B C55B H55C 111.6
C54B C55B H55D 111.6
N51B C55B H55D 111.6
H55C C55B H55D 109.4
C52B N61B C61B 126(3)
C52B N61B H61C 117.0
C61B N61B H61C 117.0
C63B C61B C62B 111(2)
C63B C61B N61B 111(2)
C62B C61B N61B 112(2)
C63B C61B H61D 107.6
C62B C61B H61D 107.6
N61B C61B H61D 107.6
O62B C62B N71B 124(2)
O62B C62B C61B 119(2)
N71B C62B C61B 117(2)
C65B C63B C61B 119(3)
C65B C63B C64B 110(3)
C61B C63B C64B 114(3)
C65B C63B H63B 104.0
C61B C63B H63B 104.0
C64B C63B H63B 104.0
C63B C64B H64D 109.5
C63B C64B H64E 109.5
H64D C64B H64E 109.5
C63B C64B H64F 109.5
H64D C64B H64F 109.5
H64E C64B H64F 109.5
C63B C65B H65D 109.5
C63B C65B H65E 109.5
H65D C65B H65E 109.5
C63B C65B H65F 109.5
H65D C65B H65F 109.5
H65E C65B H65F 109.5
C62B N71B C71B 125(2)
C62B N71B H71C 117.5
C71B N71B H71C 117.5
N71B C71B C72B 110(2)
N71B C71B C73B 108(2)
C72B C71B C73B 110(2)
N71B C71B H71D 109.5
C72B C71B H71D 109.5
C73B C71B H71D 109.5
N81B C72B O72B 124(2)
N81B C72B C71B 116(2)
O72B C72B C71B 120(2)
C74B C73B C71B 111(2)
C74B C73B H73C 109.5
C71B C73B H73C 109.5
C74B C73B H73D 109.5
C71B C73B H73D 109.5
H73C C73B H73D 108.1
C75B C74B C73B 118(2)
C75B C74B H74C 107.9
C73B C74B H74C 107.9
C75B C74B H74D 107.9
C73B C74B H74D 107.9
H74C C74B H74D 107.2
N75B C75B C74B 113(3)
N75B C75B H75F 109.1
C74B C75B H75F 109.1
N75B C75B H75G 109.1
C74B C75B H75G 109.1
H75F C75B H75G 107.8
C75B N75B H75H 109.5
C75B N75B H75I 109.5
H75H N75B H75I 109.5
C75B N75B H75J 109.5
H75H N75B H75J 109.5
H75I N75B H75J 109.5
C72B N81B C81B 125.3(19)
C72B N81B H81C 117.4
C81B N81B H81C 117.4
N81B C81B C83B 109.6(19)
N81B C81B C82B 107.8(19)
C83B C81B C82B 108(2)
N81B C81B H81D 110.4
C83B C81B H81D 110.4
C82B C81B H81D 110.4
O82B C82B N91B 123(3)
O82B C82B C81B 122(3)
N91B C82B C81B 114(3)
C81B C83B C84B 112(2)
C81B C83B H83C 109.2
C84B C83B H83C 109.2
C81B C83B H83D 109.2
C84B C83B H83D 109.2
H83C C83B H83D 107.9
C85B C84B C83B 105(2)
C85B C84B C86B 109(2)
C83B C84B C86B 108(2)
C85B C84B H84B 111.4
C83B C84B H84B 111.4
C86B C84B H84B 111.4
C84B C85B H85D 109.5
C84B C85B H85E 109.5
H85D C85B H85E 109.5
C84B C85B H85F 109.5
H85D C85B H85F 109.5
H85E C85B H85F 109.5
C84B C86B H86D 109.5
C84B C86B H86E 109.5
H86D C86B H86E 109.5
C84B C86B H86F 109.5
H86D C86B H86F 109.5
H86E C86B H86F 109.5
C82B N91B C91B 121(2)
C82B N91B H91C 119.7
C91B N91B H91C 119.7
C93B C91B N91B 112(2)
C93B C91B C92B 112(3)
N91B C91B C92B 100(2)
C93B C91B H91D 110.9
N91B C91B H91D 110.9
C92B C91B H91D 110.9
O92B C92B N1AB 124(3)
O92B C92B C91B 124(3)
N1AB C92B C91B 111(3)
C91B C93B C94B 108(3)
C91B C93B H93C 110.0
C94B C93B H93C 110.0
C91B C93B H93D 110.0
C94B C93B H93D 110.0
H93C C93B H93D 108.4
C95B C94B C99B 120.0
C95B C94B C93B 122(2)
C99B C94B C93B 118(2)
C96B C95B C94B 120.0
C96B C95B H95B 120.0
C94B C95B H95B 120.0
C95B C96B C97B 120.0
C95B C96B H96B 120.0
C97B C96B H96B 120.0
C98B C97B C96B 120.0
C98B C97B H97B 120.0
C96B C97B H97B 120.0
C99B C98B C97B 120.0
C99B C98B H98B 120.0
C97B C98B H98B 120.0
C98B C99B C94B 120.0
C98B C99B H99B 120.0
C94B C99B H99B 120.0
C92B N1AB C5AB 130(2)
C92B N1AB C1AB 115(2)
C5AB N1AB C1AB 114(2)
C2AB C1AB N1AB 113(2)
C2AB C1AB C3AB 112(2)
N1AB C1AB C3AB 102(2)
C2AB C1AB H1AB 110.1
N1AB C1AB H1AB 110.1
C3AB C1AB H1AB 110.1
O2AB C2AB N11B 121(2)
O2AB C2AB C1AB 120(2)
N11B C2AB C1AB 119(2)
C4AB C3AB C1AB 102(2)
C4AB C3AB H3A3 111.3
C1AB C3AB H3A3 111.3
C4AB C3AB H3A4 111.3
C1AB C3AB H3A4 111.3
H3A3 C3AB H3A4 109.2
C3AB C4AB C5AB 101(2)
C3AB C4AB H4A3 111.5
C5AB C4AB H4A3 111.5
C3AB C4AB H4A4 111.5
C5AB C4AB H4A4 111.5
H4A3 C4AB H4A4 109.3
N1AB C5AB C4AB 101(2)
N1AB C5AB H5A3 111.7
C4AB C5AB H5A3 111.7
N1AB C5AB H5A4 111.7
C4AB C5AB H5A4 111.7
H5A3 C5AB H5A4 109.4

loop_
_geom_bond_atom_site_label_1
_geom_bond_atom_site_label_2
_geom_bond_distance
N11A C2AA 1.27(4)
N11A C11A 1.44(3)
N11A H11A 0.8600
C11A C12A 1.61(4)
C11A C13A 1.65(5)
C11A H11B 0.9800
O12A C12A 1.15(3)
C12A N21A 1.35(3)
C13A C14A 1.52(4)
C13A C15A 1.65(4)
C13A H13A 0.9800
C14A H14A 0.9600
C14A H14B 0.9600
C14A H14C 0.9600
C15A H15A 0.9600
C15A H15B 0.9600
C15A H15C 0.9600
N21A C21A 1.57(3)
N21A H21A 0.8600
C21A C23A 1.57(4)
C21A C22A 1.64(4)
C21A H21B 0.9800
C22A O22A 1.26(3)
C22A N31A 1.30(3)
C23A C24A 1.52(4)
C23A H23A 0.9700
C23A H23B 0.9700
C24A C25A 1.34(4)
C24A H24A 0.9700
C24A H24B 0.9700
C25A N25A 1.45(4)
C25A H25A 0.9700
C25A H25B 0.9700
N25A H25C 0.8900
N25A H25D 0.8900
N25A H25E 0.8900
N31A C31A 1.43(3)
N31A H31A 0.8600
C31A C33A 1.54(3)
C31A C32A 1.55(3)
C31A H31B 0.9800
C32A O32A 1.28(3)
C32A N41A 1.39(3)
C33A C34A 1.50(3)
C33A H33A 0.9700
C33A H33B 0.9700
C34A C35A 1.48(3)
C34A C36A 1.54(3)
C34A H34A 0.9800
C35A H35A 0.9600
C35A H35B 0.9600
C35A H35C 0.9600
C36A H36A 0.9600
C36A H36B 0.9600
C36A H36C 0.9600
N41A C41A 1.49(3)
N41A H41A 0.8600
C41A C43A 1.47(3)
C41A C42A 1.55(3)
C41A H41B 0.9800
C42A O42A 1.25(3)
C42A N51A 1.28(3)
C43A C49A 1.50(3)
C43A H43A 0.9700
C43A H43B 0.9700
C44A C47A 1.3900
C44A C49A 1.3900
C44A H44A 0.9300
C47A C45A 1.3900
C47A H47A 0.9300
C45A C46A 1.3900
C45A H45A 0.9300
C46A C48A 1.3900
C46A H46A 0.9300
C48A C49A 1.3900
C48A H48A 0.9300
N51A C51A 1.42(3)
N51A C55A 1.48(3)
C51A C53A 1.47(3)
C51A C52A 1.53(3)
C51A H51A 0.9800
C52A O52A 1.28(3)
C52A N61A 1.33(3)
C53A C54A 1.40(3)
C53A H53A 0.9700
C53A H53B 0.9700
C54A C55A 1.49(3)
C54A H54A 0.9700
C54A H54B 0.9700
C55A H55A 0.9700
C55A H55B 0.9700
N61A C61A 1.48(3)
N61A H61A 0.8600
C61A C62A 1.46(3)
C61A C63A 1.50(2)
C61A H61B 0.9800
C62A N71A 1.36(3)
C62A O62A 1.34(3)
C63A C65A 1.46(2)
C63A C64A 1.51(2)
C63A H63A 0.9800
C65A H65A 0.9600
C65A H65B 0.9600
C65A H65C 0.9600
C64A H64A 0.9600
C64A H64B 0.9600
C64A H64C 0.9600
N71A C71A 1.44(3)
N71A H71A 0.8600
C71A C73A 1.42(4)
C71A C72A 1.54(4)
C71A H71B 0.9800
C72A O72A 1.24(3)
C72A N81A 1.27(3)
C73A C74A 1.63(4)
C73A H73A 0.9700
C73A H73B 0.9700
C74A C75A 1.31(4)
C74A H74A 0.9700
C74A H74B 0.9700
C75A N75A 1.67(5)
C75A H75A 0.9700
C75A H75B 0.9700
N75A H75C 0.8900
N75A H75D 0.8900
N75A H75E 0.8900
N81A C81A 1.59(3)
N81A H81A 0.8600
C81A C82A 1.44(3)
C81A C83A 1.47(3)
C81A H81B 0.9800
C82A O82A 1.25(2)
C82A N91A 1.35(3)
C83A C84A 1.42(3)
C83A H83A 0.9700
C83A H83B 0.9700
C84A C85A 1.51(3)
C84A C86A 1.70(4)
C84A H84A 0.9800
C85A H85A 0.9600
C85A H85B 0.9600
C85A H85C 0.9600
C86A H86A 0.9600
C86A H86B 0.9600
C86A H86C 0.9600
N91A C91A 1.48(3)
N91A H91A 0.8600
C91A C92A 1.53(4)
C91A C93A 1.51(3)
C91A H91B 0.9800
C92A O92A 1.26(3)
C92A N1AA 1.35(3)
C93A C94A 1.47(3)
C93A H93A 0.9700
C93A H93B 0.9700
C94A C95A 1.3900
C94A C99A 1.3900
C95A C96A 1.3900
C95A H95A 0.9300
C96A C97A 1.3900
C96A H96A 0.9300
C97A C98A 1.3900
C97A H97A 0.9300
C98A C99A 1.3900
C98A H98A 0.9300
C99A H99A 0.9300
N1AA C1AA 1.35(3)
N1AA C5AA 1.48(3)
C1AA C3AA 1.58(4)
C1AA C2AA 1.63(4)
C1AA H1AA 0.9800
C2AA O2AA 1.23(4)
C3AA C4AA 1.40(4)
C3AA H3A1 0.9700
C3AA H3A2 0.9700
C4AA C5AA 1.56(4)
C4AA H4A1 0.9700
C4AA H4A2 0.9700
C5AA H5A1 0.9700
C5AA H5A2 0.9700
N11B C2AB 1.34(3)
N11B C11B 1.45(3)
N11B H11C 0.8600
C11B C12B 1.52(4)
C11B C13B 1.60(4)
C11B H11D 0.9800
C12B O12B 1.19(3)
C12B N21B 1.36(3)
C13B C15B 1.46(4)
C13B C14B 1.49(4)
C13B H13B 0.9800
C14B H14D 0.9600
C14B H14E 0.9600
C14B H14F 0.9600
C15B H15D 0.9600
C15B H15E 0.9600
C15B H15F 0.9600
N21B C21B 1.48(3)
N21B H21C 0.8600
C21B C23B 1.48(3)
C21B C22B 1.55(3)
C21B H21D 0.9800
C22B O22B 1.26(3)
C22B N31B 1.31(3)
C23B C24B 1.43(3)
C23B H23C 0.9700
C23B H23D 0.9700
C24B C25B 1.51(4)
C24B H24C 0.9700
C24B H24D 0.9700
C25B N25B 1.58(4)
C25B H25F 0.9700
C25B H25G 0.9700
N25B H25H 0.8900
N25B H25I 0.8900
N25B H25J 0.8900
N31B C31B 1.48(3)
N31B H31C 0.8600
C31B C32B 1.47(3)
C31B C33B 1.61(3)
C31B H31D 0.9800
C32B O32B 1.25(3)
C32B N41B 1.30(3)
C33B C34B 1.46(3)
C33B H33C 0.9700
C33B H33D 0.9700
C34B C35B 1.56(3)
C34B C36B 1.54(3)
C34B H34B 0.9800
C35B H35D 0.9600
C35B H35E 0.9600
C35B H35F 0.9600
C36B H36D 0.9600
C36B H36E 0.9600
C36B H36F 0.9600
N41B C41B 1.46(3)
N41B H41C 0.8600
C41B C43B 1.45(3)
C41B C42B 1.51(4)
C41B H41D 0.9800
C42B O42B 1.28(3)
C42B N51B 1.33(3)
C43B C44B 1.51(3)
C43B H43C 0.9700
C43B H43D 0.9700
C44B C45B 1.3900
C44B C49B 1.3900
C45B C46B 1.3900
C45B H45B 0.9300
C46B C47B 1.3900
C46B H46B 0.9300
C47B C48B 1.3900
C47B H47B 0.9300
C48B C49B 1.3900
C48B H48B 0.9300
C49B H49B 0.9300
N51B C51B 1.43(3)
N51B C55B 1.54(4)
C51B C52B 1.50(4)
C51B C53B 1.52(4)
C51B H51B 0.9800
C52B N61B 1.31(4)
C52B O52B 1.27(3)
C53B C54B 1.50(4)
C53B H53C 0.9700
C53B H53D 0.9700
C54B C55B 1.51(4)
C54B H54C 0.9700
C54B H54D 0.9700
C55B H55C 0.9700
C55B H55D 0.9700
N61B C61B 1.49(3)
N61B H61C 0.8600
C61B C63B 1.41(4)
C61B C62B 1.48(4)
C61B H61D 0.9800
C62B O62B 1.27(3)
C62B N71B 1.30(3)
C63B C65B 1.41(4)
C63B C64B 1.52(2)
C63B H63B 0.9800
C64B H64D 0.9600
C64B H64E 0.9600
C64B H64F 0.9600
C65B H65D 0.9600
C65B H65E 0.9600
C65B H65F 0.9600
N71B C71B 1.45(3)
N71B H71C 0.8600
C71B C72B 1.49(3)
C71B C73B 1.56(4)
C71B H71D 0.9800
C72B N81B 1.29(3)
C72B O72B 1.28(3)
C73B C74B 1.51(2)
C73B H73C 0.9700
C73B H73D 0.9700
C74B C75B 1.44(4)
C74B H74C 0.9700
C74B H74D 0.9700
C75B N75B 1.49(2)
C75B H75F 0.9700
C75B H75G 0.9700
N75B H75H 0.8900
N75B H75I 0.8900
N75B H75J 0.8900
N81B C81B 1.45(3)
N81B H81C 0.8600
C81B C83B 1.55(3)
C81B C82B 1.58(4)
C81B H81D 0.9800
C82B O82B 1.19(3)
C82B N91B 1.26(3)
C83B C84B 1.59(4)
C83B H83C 0.9700
C83B H83D 0.9700
C84B C85B 1.56(4)
C84B C86B 1.51(3)
C84B H84B 0.9800
C85B H85D 0.9600
C85B H85E 0.9600
C85B H85F 0.9600
C86B H86D 0.9600
C86B H86E 0.9600
C86B H86F 0.9600
N91B C91B 1.52(3)
N91B H91C 0.8600
C91B C93B 1.42(4)
C91B C92B 1.65(4)
C91B H91D 0.9800
C92B O92B 1.19(3)
C92B N1AB 1.38(4)
C93B C94B 1.53(3)
C93B H93C 0.9700
C93B H93D 0.9700
C94B C95B 1.3900
C94B C99B 1.3900
C95B C96B 1.3900
C95B H95B 0.9300
C96B C97B 1.3900
C96B H96B 0.9300
C97B C98B 1.3900
C97B H97B 0.9300
C98B C99B 1.3900
C98B H98B 0.9300
C99B H99B 0.9300
N1AB C5AB 1.38(3)
N1AB C1AB 1.46(3)
C1AB C2AB 1.51(3)
C1AB C3AB 1.52(3)
C1AB H1AB 0.9800
C2AB O2AB 1.25(3)
C3AB C4AB 1.47(4)
C3AB H3A3 0.9700
C3AB H3A4 0.9700
C4AB C5AB 1.61(4)
C4AB H4A3 0.9700
C4AB H4A4 0.9700
C5AB H5A3 0.9700
C5AB H5A4 0.9700

loop_
_geom_torsion_atom_site_label_1
_geom_torsion_atom_site_label_2
_geom_torsion_atom_site_label_3
_geom_torsion_atom_site_label_4
_geom_torsion
C2AA N11A C11A C12A -84(4)
C2AA N11A C11A C13A 162(3)
N11A C11A C12A O12A -48(5)
C13A C11A C12A O12A 71(4)
N11A C11A C12A N21A 129(3)
C13A C11A C12A N21A -112(3)
N11A C11A C13A C14A -178(2)
C12A C11A C13A C14A 65(3)
N11A C11A C13A C15A -58(3)
C12A C11A C13A C15A -176(2)
O12A C12A N21A C21A -1(5)
C11A C12A N21A C21A -177(2)
C12A N21A C21A C23A 154(3)
C12A N21A C21A C22A -89(3)
N21A C21A C22A O22A -60(3)
C23A C21A C22A O22A 55(3)
N21A C21A C22A N31A 129(2)
C23A C21A C22A N31A -116(2)
N21A C21A C23A C24A -64(3)
C22A C21A C23A C24A -177(2)
C21A C23A C24A C25A 178(3)
C23A C24A C25A N25A 169(3)
O22A C22A N31A C31A 8(4)
C21A C22A N31A C31A 178(2)
C22A N31A C31A C33A 102(2)
C22A N31A C31A C32A -135(2)
N31A C31A C32A O32A -122(2)
C33A C31A C32A O32A 1(3)
N31A C31A C32A N41A 66(3)
C33A C31A C32A N41A -171.5(19)
N31A C31A C33A C34A -61(3)
C32A C31A C33A C34A 179(2)
C31A C33A C34A C35A 161(2)
C31A C33A C34A C36A -79(3)
O32A C32A N41A C41A 3(3)
C31A C32A N41A C41A 176(2)
C32A N41A C41A C43A -171(2)
C32A N41A C41A C42A 61(3)
C43A C41A C42A O42A -66(3)
N41A C41A C42A O42A 59(3)
C43A C41A C42A N51A 105(3)
N41A C41A C42A N51A -130(2)
N41A C41A C43A C49A 175(2)
C42A C41A C43A C49A -62(3)
C49A C44A C47A C45A 0.0
C44A C47A C45A C46A 0.0
C47A C45A C46A C48A 0.0
C45A C46A C48A C49A 0.0
C46A C48A C49A C44A 0.0
C46A C48A C49A C43A -178(2)
C47A C44A C49A C48A 0.0
C47A C44A C49A C43A 178.6(19)
C41A C43A C49A C48A 91(3)
C41A C43A C49A C44A -88(2)
O42A C42A N51A C51A -2(4)
C41A C42A N51A C51A -172(2)
O42A C42A N51A C55A 176(2)
C41A C42A N51A C55A 6(4)
C42A N51A C51A C53A 169(2)
C55A N51A C51A C53A -9(3)
C42A N51A C51A C52A -69(3)
C55A N51A C51A C52A 113(2)
N51A C51A C52A O52A 168(2)
C53A C51A C52A O52A -76(3)
N51A C51A C52A N61A -11(4)
C53A C51A C52A N61A 104(3)
N51A C51A C53A C54A 30(3)
C52A C51A C53A C54A -91(3)
C51A C53A C54A C55A -40(3)
C42A N51A C55A C54A 169(2)
C51A N51A C55A C54A -13(2)
C53A C54A C55A N51A 32(2)
O52A C52A N61A C61A -1(4)
C51A C52A N61A C61A 179(2)
C52A N61A C61A C62A -109(3)
C52A N61A C61A C63A 127(3)
N61A C61A C62A N71A 153(2)
C63A C61A C62A N71A -84(3)
N61A C61A C62A O62A -32(3)
C63A C61A C62A O62A 90(3)
N61A C61A C63A C65A 156(2)
C62A C61A C63A C65A 33(4)
N61A C61A C63A C64A -61(3)
C62A C61A C63A C64A 176(2)
O62A C62A N71A C71A -16(4)
C61A C62A N71A C71A 158(2)
C62A N71A C71A C73A 120(3)
C62A N71A C71A C72A -116(3)
C73A C71A C72A O72A 89(3)
N71A C71A C72A O72A -38(3)
C73A C71A C72A N81A -86(3)
N71A C71A C72A N81A 147(2)
N71A C71A C73A C74A -65(3)
C72A C71A C73A C74A 172(2)
C71A C73A C74A C75A -164(3)
C73A C74A C75A N75A -72(4)
O72A C72A N81A C81A 2(4)
C71A C72A N81A C81A 177(2)
C72A N81A C81A C82A -123(3)
C72A N81A C81A C83A 117(3)
C83A C81A C82A O82A 50(3)
N81A C81A C82A O82A -70(3)
C83A C81A C82A N91A -137(2)
N81A C81A C82A N91A 104(2)
C82A C81A C83A C84A 70(3)
N81A C81A C83A C84A -174(2)
C81A C83A C84A C85A -173(2)
C81A C83A C84A C86A 64(3)
O82A C82A N91A C91A 7(3)
C81A C82A N91A C91A -167(2)
C82A N91A C91A C92A 57(3)
C82A N91A C91A C93A 174(2)
N91A C91A C92A O92A 47(3)
C93A C91A C92A O92A -74(3)
N91A C91A C92A N1AA -134(2)
C93A C91A C92A N1AA 105(3)
N91A C91A C93A C94A 74(3)
C92A C91A C93A C94A -171(2)
C91A C93A C94A C95A 57(3)
C91A C93A C94A C99A -128.5(19)
C99A C94A C95A C96A 0.0
C93A C94A C95A C96A 174.3(18)
C94A C95A C96A C97A 0.0
C95A C96A C97A C98A 0.0
C96A C97A C98A C99A 0.0
C97A C98A C99A C94A 0.0
C95A C94A C99A C98A 0.0
C93A C94A C99A C98A -174.3(18)
O92A C92A N1AA C1AA 5(4)
C91A C92A N1AA C1AA -174(2)
O92A C92A N1AA C5AA -175(2)
C91A C92A N1AA C5AA 6(4)
C92A N1AA C1AA C3AA 161(2)
C5AA N1AA C1AA C3AA -19(3)
C92A N1AA C1AA C2AA -87(3)
C5AA N1AA C1AA C2AA 93(3)
C11A N11A C2AA O2AA 11(5)
C11A N11A C2AA C1AA -172(2)
N1AA C1AA C2AA O2AA 174(3)
C3AA C1AA C2AA O2AA -73(4)
N1AA C1AA C2AA N11A -2(4)
C3AA C1AA C2AA N11A 110(3)
N1AA C1AA C3AA C4AA 34(3)
C2AA C1AA C3AA C4AA -86(3)
C1AA C3AA C4AA C5AA -32(3)
C92A N1AA C5AA C4AA -180(2)
C1AA N1AA C5AA C4AA 0(3)
C3AA C4AA C5AA N1AA 21(3)
C2AB N11B C11B C12B -101(3)
C2AB N11B C11B C13B 138(3)
N11B C11B C12B O12B -55(3)
C13B C11B C12B O12B 63(3)
N11B C11B C12B N21B 132(2)
C13B C11B C12B N21B -110(3)
N11B C11B C13B C15B -58(3)
C12B C11B C13B C15B -176(3)
N11B C11B C13B C14B -179(2)
C12B C11B C13B C14B 63(3)
O12B C12B N21B C21B -8(4)
C11B C12B N21B C21B 165(2)
C12B N21B C21B C23B 139(2)
C12B N21B C21B C22B -96(2)
C23B C21B C22B O22B 78(3)
N21B C21B C22B O22B -48(3)
C23B C21B C22B N31B -104(3)
N21B C21B C22B N31B 131(2)
N21B C21B C23B C24B -180(2)
C22B C21B C23B C24B 58(3)
C21B C23B C24B C25B 83(3)
C23B C24B C25B N25B 174(2)
O22B C22B N31B C31B -4(4)
C21B C22B N31B C31B 177(2)
C22B N31B C31B C32B -131(2)
C22B N31B C31B C33B 107(2)
N31B C31B C32B O32B -95(2)
C33B C31B C32B O32B 27(3)
N31B C31B C32B N41B 87(2)
C33B C31B C32B N41B -150.8(19)
C32B C31B C33B C34B 60(3)
N31B C31B C33B C34B 180(2)
C31B C33B C34B C35B 57(3)
C31B C33B C34B C36B 178.6(19)
O32B C32B N41B C41B 7(3)
C31B C32B N41B C41B -175.3(19)
C32B N41B C41B C43B 176(2)
C32B N41B C41B C42B 51(3)
N41B C41B C42B O42B 61(3)
C43B C41B C42B O42B -64(3)
N41B C41B C42B N51B -122(3)
C43B C41B C42B N51B 112(3)
N41B C41B C43B C44B 178.8(19)
C42B C41B C43B C44B -58(3)
C41B C43B C44B C45B 92(2)
C41B C43B C44B C49B -82(2)
C49B C44B C45B C46B 0.0
C43B C44B C45B C46B -173(2)
C44B C45B C46B C47B 0.0
C45B C46B C47B C48B 0.0
C46B C47B C48B C49B 0.0
C47B C48B C49B C44B 0.0
C45B C44B C49B C48B 0.0
C43B C44B C49B C48B 173(2)
O42B C42B N51B C51B 6(4)
C41B C42B N51B C51B -170(2)
O42B C42B N51B C55B -174(2)
C41B C42B N51B C55B 10(4)
C42B N51B C51B C52B -77(4)
C55B N51B C51B C52B 103(3)
C42B N51B C51B C53B 163(3)
C55B N51B C51B C53B -17(3)
N51B C51B C52B N61B -1(5)
C53B C51B C52B N61B 111(3)
N51B C51B C52B O52B -174(3)
C53B C51B C52B O52B -62(4)
N51B C51B C53B C54B 38(3)
C52B C51B C53B C54B -85(3)
C51B C53B C54B C55B -45(3)
C53B C54B C55B N51B 31(3)
C42B N51B C55B C54B 171(2)
C51B N51B C55B C54B -9(3)
O52B C52B N61B C61B -3(5)
C51B C52B N61B C61B -176(3)
C52B N61B C61B C63B 119(3)
C52B N61B C61B C62B -117(3)
C63B C61B C62B O62B 97(3)
N61B C61B C62B O62B -28(4)
C63B C61B C62B N71B -79(3)
N61B C61B C62B N71B 157(2)
C62B C61B C63B C65B -49(4)
N61B C61B C63B C65B 77(3)
C62B C61B C63B C64B 179(2)
N61B C61B C63B C64B -56(3)
O62B C62B N71B C71B -5(4)
C61B C62B N71B C71B 171(2)
C62B N71B C71B C72B -118(3)
C62B N71B C71B C73B 122(3)
N71B C71B C72B N81B 135(2)
C73B C71B C72B N81B -106(2)
N71B C71B C72B O72B -48(3)
C73B C71B C72B O72B 71(3)
N71B C71B C73B C74B -171(2)
C72B C71B C73B C74B 68(3)
C71B C73B C74B C75B 84(4)
C73B C74B C75B N75B 168(3)
O72B C72B N81B C81B 5(4)
C71B C72B N81B C81B -177(2)
C72B N81B C81B C83B 110(2)
C72B N81B C81B C82B -132(2)
N81B C81B C82B O82B -89(3)
C83B C81B C82B O82B 29(3)
N81B C81B C82B N91B 84(3)
C83B C81B C82B N91B -158(2)
N81B C81B C83B C84B -72(2)
C82B C81B C83B C84B 171(2)
C81B C83B C84B C85B 158(2)
C81B C83B C84B C86B -86(3)
O82B C82B N91B C91B -5(4)
C81B C82B N91B C91B -178(2)
C82B N91B C91B C93B -175(3)
C82B N91B C91B C92B 67(3)
C93B C91B C92B O92B -68(4)
N91B C91B C92B O92B 51(4)
C93B C91B C92B N1AB 109(3)
N91B C91B C92B N1AB -132(2)
N91B C91B C93B C94B 177(2)
C92B C91B C93B C94B -72(3)
C91B C93B C94B C95B -76(3)
C91B C93B C94B C99B 101(3)
C99B C94B C95B C96B 0.0
C93B C94B C95B C96B 177(2)
C94B C95B C96B C97B 0.0
C95B C96B C97B C98B 0.0
C96B C97B C98B C99B 0.0
C97B C98B C99B C94B 0.0
C95B C94B C99B C98B 0.0
C93B C94B C99B C98B -177(2)
O92B C92B N1AB C5AB 173(3)
C91B C92B N1AB C5AB -4(4)
O92B C92B N1AB C1AB 2(4)
C91B C92B N1AB C1AB -175(2)
C92B N1AB C1AB C2AB -81(3)
C5AB N1AB C1AB C2AB 107(3)
C92B N1AB C1AB C3AB 160(2)
C5AB N1AB C1AB C3AB -12(3)
C11B N11B C2AB O2AB -2(4)
C11B N11B C2AB C1AB -180(2)
N1AB C1AB C2AB O2AB -176(2)
C3AB C1AB C2AB O2AB -62(3)
N1AB C1AB C2AB N11B 2(3)
C3AB C1AB C2AB N11B 116(3)
C2AB C1AB C3AB C4AB -85(3)
N1AB C1AB C3AB C4AB 36(3)
C1AB C3AB C4AB C5AB -44(3)
C92B N1AB C5AB C4AB 175(3)
C1AB N1AB C5AB C4AB -14(3)
C3AB C4AB C5AB N1AB 36(3)
